data_1551030
loop_
_publ_author_name
'Osuka, Atsuhiro'
'Shimizu, Daiki'
'Furukawa, Ko'
'Adinarayana, Bellamkonda'

_publ_section_title
;
 Stable radical versus reversible \s-bond formation of
 (porphyrinyl)dicyanomethyl radicals
;
_journal_name_full 'Chemical Science'
_journal_paper_doi 10.1039/C9SC01631G
_journal_year 2019
_chemical_formula_moiety '3(C65 H71 N6 Ni), C6 H14'
_chemical_formula_sum 'C201 H227 N18 Ni3'
_chemical_formula_weight 3071.08
_space_group_crystal_system monoclinic
_space_group_IT_number 8
_space_group_name_Hall 'C -2y'
_space_group_name_H-M_alt 'C 1 m 1'
_symmetry_space_group_name_Hall 'C -2y'
_symmetry_space_group_name_H-M 'C 1 m 1'
_atom_sites_solution_hydrogens geom
_audit_creation_method SHELXL-2014/7
_audit_update_record
;
2019-03-05 deposited with the CCDC.    2019-05-13 downloaded from the CCDC.
;
_cell_angle_alpha 90
_cell_angle_beta 122.777(3)
_cell_angle_gamma 90
_cell_formula_units_Z 2
_cell_length_a 24.352(5)
_cell_length_b 26.043(4)
_cell_length_c 16.592(3)
_cell_measurement_reflns_used 3929
_cell_measurement_temperature 93(2)
_cell_measurement_theta_max 68.3
_cell_measurement_theta_min 28.1
_cell_volume 8847(3)
_computing_structure_refinement 'SHELXL-2014/7 (Sheldrick, 2014)'
_diffrn_ambient_temperature 93(2)
_diffrn_detector_area_resol_mean 5.8140
_diffrn_measured_fraction_theta_full 0.987
_diffrn_measured_fraction_theta_max 0.985
_diffrn_measurement_device_type 'Rigaku XtaLAB P200'
_diffrn_measurement_method \w
_diffrn_radiation_type CuK\a
_diffrn_radiation_wavelength 1.54187
_diffrn_reflns_av_R_equivalents 0.0416
_diffrn_reflns_av_unetI/netI 0.0455
_diffrn_reflns_Laue_measured_fraction_full 0.987
_diffrn_reflns_Laue_measured_fraction_max 0.985
_diffrn_reflns_limit_h_max 29
_diffrn_reflns_limit_h_min -26
_diffrn_reflns_limit_k_max 20
_diffrn_reflns_limit_k_min -31
_diffrn_reflns_limit_l_max 20
_diffrn_reflns_limit_l_min -19
_diffrn_reflns_number 29723
_diffrn_reflns_point_group_measured_fraction_full 0.812
_diffrn_reflns_point_group_measured_fraction_max 0.808
_diffrn_reflns_theta_full 67.687
_diffrn_reflns_theta_max 68.517
_diffrn_reflns_theta_min 6.605
_exptl_absorpt_coefficient_mu 0.805
_exptl_absorpt_correction_T_max 1.000
_exptl_absorpt_correction_T_min 0.796
_exptl_absorpt_correction_type multi-scan
_exptl_absorpt_process_details 'REQAB (Rigaku, 1998)'
_exptl_crystal_colour brown
_exptl_crystal_density_diffrn 1.153
_exptl_crystal_description prism
_exptl_crystal_F_000 3286
_exptl_crystal_size_max 0.200
_exptl_crystal_size_mid 0.110
_exptl_crystal_size_min 0.010
_refine_diff_density_max 0.629
_refine_diff_density_min -0.375
_refine_diff_density_rms 0.065
_refine_ls_abs_structure_details
;
 Flack x determined using 3955 quotients [(I+)-(I-)]/[(I+)+(I-)]
 (Parsons, Flack and Wagner, Acta Cryst. B69 (2013) 249-259).
;
_refine_ls_abs_structure_Flack 0.018(14)
_refine_ls_extinction_method none
_refine_ls_goodness_of_fit_ref 1.038
_refine_ls_hydrogen_treatment constr
_refine_ls_matrix_type full
_refine_ls_number_parameters 1154
_refine_ls_number_reflns 13484
_refine_ls_number_restraints 170
_refine_ls_restrained_S_all 1.072
_refine_ls_R_factor_all 0.0667
_refine_ls_R_factor_gt 0.0586
_refine_ls_shift/su_max 0.000
_refine_ls_shift/su_mean 0.000
_refine_ls_structure_factor_coef Fsqd
_refine_ls_weighting_details 'w=1/[\s^2^(Fo^2^)+(0.1150P)^2^] where P=(Fo^2^+2Fc^2^)/3'
_refine_ls_weighting_scheme calc
_refine_ls_wR_factor_gt 0.1502
_refine_ls_wR_factor_ref 0.1558
_reflns_Friedel_coverage 0.638
_reflns_Friedel_fraction_full 0.636
_reflns_Friedel_fraction_max 0.630
_reflns_number_gt 11719
_reflns_number_total 13484
_reflns_threshold_expression 'I > 2\s(I)'
_cod_data_source_file c9sc01631g2.cif
_cod_data_source_block 80413ad
_cod_database_code 1551030
_shelx_shelxl_version_number 2014/7
_shelx_space_group_comment
;
The symmetry employed for this shelxl refinement is uniquely defined
by the following loop, which should always be used as a source of
symmetry information in preference to the above space-group names.
They are only intended as comments.
;
_shelx_estimated_absorpt_t_min 0.818
_shelx_estimated_absorpt_t_max 0.990

loop_
_space_group_symop_operation_xyz
'x, y, z'
'x, -y, z'
'x+1/2, y+1/2, z'
'x+1/2, -y+1/2, z'

loop_
_atom_site_label
_atom_site_type_symbol
_atom_site_fract_x
_atom_site_fract_y
_atom_site_fract_z
_atom_site_U_iso_or_equiv
_atom_site_adp_type
_atom_site_occupancy
_atom_site_site_symmetry_order
_atom_site_calc_flag
_atom_site_refinement_flags_posn
_atom_site_refinement_flags_adp
_atom_site_refinement_flags_occupancy
_atom_site_disorder_assembly
_atom_site_disorder_group
Ni1 Ni 0.62081(4) 0.5000 0.83256(6) 0.0297(2) Uani 1 2 d S T P . .
Ni2 Ni 0.68813(5) 0.5000 0.56490(6) 0.0318(2) Uani 1 2 d S T P . .
Ni3 Ni 0.39850(5) 0.5000 0.28713(7) 0.0496(3) Uani 1 2 d S T P . .
N5 N 0.55906(17) 0.44849(13) 0.8139(3) 0.0340(8) Uani 1 1 d . . . . .
N1 N 0.64606(17) 0.55197(13) 0.5958(2) 0.0321(7) Uani 1 1 d . . . . .
C45 C 0.7597(3) 0.5000 0.1457(4) 0.0437(15) Uani 1 2 d S T P . .
C46 C 0.8701(3) 0.5000 0.3079(4) 0.0328(12) Uani 1 2 d S T P . .
H1 H 0.8917 0.5000 0.2743 0.039 Uiso 1 2 calc R U P . .
N2 N 0.73010(18) 0.55215(15) 0.5356(3) 0.0368(8) Uani 1 1 d . . . . .
N6 N 0.68342(17) 0.44807(13) 0.8558(2) 0.0319(7) Uani 1 1 d . . . . .
C49 C 0.7737(3) 0.5000 0.4592(4) 0.0368(13) Uani 1 2 d S T P . .
C50 C 0.8021(3) 0.5000 0.2562(4) 0.0339(12) Uani 1 2 d S T P . .
C51 C 0.7599(3) 0.5000 0.8353(4) 0.0357(13) Uani 1 2 d S T P . .
C52 C 0.4922(2) 0.45318(16) 0.7675(3) 0.0357(9) Uani 1 1 d . . . . .
C53 C 0.7608(2) 0.54666(18) 0.4864(3) 0.0397(10) Uani 1 1 d . . . . .
C54 C 0.9074(3) 0.5000 0.4082(4) 0.0358(13) Uani 1 2 d S T P . .
N3 N 0.4642(2) 0.44816(17) 0.3246(3) 0.0469(10) Uani 1 1 d . . . . .
C56 C 0.8074(3) 0.5000 0.4056(4) 0.0339(12) Uani 1 2 d S TU P . .
C57 C 0.4597(3) 0.5000 0.7414(4) 0.0337(12) Uani 1 2 d S T P . .
C58 C 0.73856(19) 0.45288(17) 0.8539(3) 0.0345(9) Uani 1 1 d . . . . .
C59 C 0.3874(3) 0.5000 0.6962(4) 0.0369(13) Uani 1 2 d S T P . .
C60 C 0.5923(2) 0.54708(17) 0.5995(3) 0.0364(9) Uani 1 1 d . . . . .
C61 C 0.8752(3) 0.5000 0.4563(4) 0.0381(13) Uani 1 2 d S T P . .
H2 H 0.8997 0.5000 0.5244 0.046 Uiso 1 2 calc R U P . .
C62 C 0.6429(2) 0.32424(17) 0.9343(3) 0.0427(10) Uani 1 1 d . . . . .
N4 N 0.3333(2) 0.4476(3) 0.2529(3) 0.0646(15) Uani 1 1 d . . . . .
C64 C 0.5725(2) 0.39828(17) 0.8448(3) 0.0374(10) Uani 1 1 d . . . . .
C65 C 0.2544(3) 0.5000 0.6155(5) 0.0456(15) Uani 1 2 d S T P . .
H3 H 0.2085 0.5000 0.5871 0.055 Uiso 1 2 calc R U P . .
C66 C 0.5570(3) 0.5000 0.5822(4) 0.0376(13) Uani 1 2 d S T P . .
C67 C 0.6664(2) 0.60244(16) 0.6214(3) 0.0356(9) Uani 1 1 d . . . . .
C68 C 0.4912(3) 0.5000 0.5529(5) 0.0432(15) Uani 1 2 d S T P . .
C69 C 0.9821(3) 0.5000 0.4667(5) 0.0482(16) Uani 1 2 d S T P . .
C70 C 0.7169(4) 0.4523(3) 0.1128(4) 0.077(2) Uani 1 1 d . . . . .
H88 H 0.7445 0.4216 0.1340 0.115 Uiso 1 1 calc R U . . .
H89 H 0.6901 0.4523 0.1404 0.115 Uiso 1 1 calc R U . . .
H90 H 0.6884 0.4523 0.0427 0.115 Uiso 1 1 calc R U . . .
C71 C 0.8041(3) 0.5000 0.8059(4) 0.0384(14) Uani 1 2 d S T P . .
C72 C 0.4530(3) 0.4549(2) 0.5322(4) 0.0485(12) Uani 1 1 d . . . . .
C73 C 0.4643(2) 0.40518(18) 0.7657(3) 0.0422(10) Uani 1 1 d . . . . .
H24 H 0.4190 0.3978 0.7342 0.051 Uiso 1 1 calc R U . . .
C74 C 0.6360(2) 0.32005(17) 1.0120(3) 0.0416(10) Uani 1 1 d . . . . .
H25 H 0.6258 0.3498 1.0345 0.050 Uiso 1 1 calc R U . . .
C75 C 0.5791(2) 0.59404(18) 0.6317(3) 0.0424(10) Uani 1 1 d . . . . .
H4 H 0.5441 0.6003 0.6400 0.051 Uiso 1 1 calc R U . . .
C76 C 0.6345(2) 0.37543(17) 0.8894(3) 0.0385(9) Uani 1 1 d . . . . .
C77 C 0.6140(3) 0.4544(2) 0.2721(5) 0.0562(14) Uani 1 1 d . . . . .
C78 C 0.6372(3) 0.2701(2) 1.1453(4) 0.0583(13) Uani 1 1 d . . . . .
C79 C 0.5241(2) 0.45348(19) 0.3373(3) 0.0455(12) Uani 1 1 d . . . . .
N7 N 0.4188(2) 0.4205(2) 0.5165(4) 0.0644(13) Uani 1 1 d . . . . .
C81 C 0.7840(3) 0.5948(2) 0.4769(4) 0.0493(11) Uani 1 1 d . . . . .
H5 H 0.8046 0.6014 0.4430 0.059 Uiso 1 1 calc R U . . .
C82 C 0.6264(2) 0.62753(18) 0.6478(3) 0.0414(10) Uani 1 1 d . . . . .
H6 H 0.6320 0.6614 0.6722 0.050 Uiso 1 1 calc R U . . .
C83 C 0.5929(3) 0.5000 0.2960(6) 0.0492(17) Uani 1 2 d S T P . .
C84 C 0.7283(2) 0.68180(18) 0.6368(3) 0.0433(10) Uani 1 1 d . . . . .
C85 C 0.8004(4) 0.5000 0.1009(4) 0.0506(17) Uani 1 2 d S T P . .
H91 H 0.8281 0.5306 0.1218 0.076 Uiso 0.5 1 calc R U P . .
H92 H 0.8278 0.4692 0.1213 0.076 Uiso 0.5 1 calc R U P . .
H93 H 0.7713 0.5002 0.0309 0.076 Uiso 1 2 calc R U P . .
C86 C 0.6439(2) 0.27285(19) 1.0581(4) 0.0463(11) Uani 1 1 d . . . . .
C87 C 0.6852(2) 0.39870(17) 0.8884(3) 0.0372(9) Uani 1 1 d . . . . .
C88 C 0.6871(3) 0.7207(2) 0.5799(4) 0.0556(13) Uani 1 1 d . . . . .
H7 H 0.6464 0.7125 0.5232 0.067 Uiso 1 1 calc R U . . .
N8 N 0.8547(2) 0.5781(2) 0.7747(4) 0.0633(13) Uani 1 1 d . . . . .
C90 C 0.7112(2) 0.62699(17) 0.6078(3) 0.0391(9) Uani 1 1 d . . . . .
C91 C 0.6561(3) 0.28025(19) 0.8994(4) 0.0517(12) Uani 1 1 d . . . . .
H26 H 0.6594 0.2827 0.8451 0.062 Uiso 1 1 calc R U . . .
C92 C 0.7881(3) 0.69352(19) 0.7211(3) 0.0468(11) Uani 1 1 d . . . . .
H8 H 0.8163 0.6666 0.7601 0.056 Uiso 1 1 calc R U . . .
N9 N 0.6316(3) 0.4203(2) 0.2487(5) 0.0713(14) Uani 1 1 d . . . . .
C94 C 0.8301(2) 0.5445(2) 0.7894(4) 0.0456(11) Uani 1 1 d . . . . .
C95 C 0.2788(4) 0.5000 0.5574(6) 0.070(3) Uani 1 2 d S T P . .
C96 C 0.6643(3) 0.2332(2) 0.9430(4) 0.0584(14) Uani 1 1 d . . . . .
C97 C 0.5479(3) 0.5000 0.3223(5) 0.0473(17) Uani 1 2 d S T P . .
C98 C 0.7718(3) 0.5000 0.3063(4) 0.0359(13) Uani 1 2 d S T P . .
H9 H 0.7254 0.5000 0.2719 0.043 Uiso 1 2 calc R U P . .
C99 C 0.7045(3) 0.7721(2) 0.6046(4) 0.0614(15) Uani 1 1 d . . . . .
C100 C 0.7437(2) 0.37426(19) 0.9112(4) 0.0469(11) Uani 1 1 d . . . . .
H27 H 0.7576 0.3409 0.9380 0.056 Uiso 1 1 calc R U . . .
C101 C 0.5137(2) 0.37166(18) 0.8166(4) 0.0450(11) Uani 1 1 d . . . . .
H28 H 0.5100 0.3370 0.8308 0.054 Uiso 1 1 calc R U . . .
C102 C 0.4058(3) 0.2282(3) 0.3086(5) 0.0719(18) Uani 1 1 d . . . . .
C103 C 1.0062(3) 0.5487(2) 0.5302(4) 0.0593(14) Uani 1 1 d . . . . .
H94 H 0.9886 0.5491 0.5711 0.089 Uiso 1 1 calc R U . . .
H95 H 1.0540 0.5485 0.5705 0.089 Uiso 1 1 calc R U . . .
H96 H 0.9913 0.5793 0.4894 0.089 Uiso 1 1 calc R U . . .
C104 C 0.7765(2) 0.40696(19) 0.8880(3) 0.0436(10) Uani 1 1 d . . . . .
H29 H 0.8167 0.4005 0.8933 0.052 Uiso 1 1 calc R U . . .
C105 C 0.2952(3) 0.5000 0.7134(5) 0.0440(14) Uani 1 2 d S T P . .
C106 C 0.3446(3) 0.3968(3) 0.2785(5) 0.072(2) Uani 1 1 d . . . . .
C107 C 0.8063(3) 0.7448(2) 0.7480(3) 0.0481(12) Uani 1 1 d . . . . .
C108 C 0.5605(3) 0.4063(2) 0.3717(4) 0.0509(12) Uani 1 1 d . . . . .
H10 H 0.6033 0.4001 0.3860 0.061 Uiso 1 1 calc R U . . .
C109 C 0.7376(2) 0.60279(18) 0.5603(3) 0.0393(10) Uani 1 1 d . . . . .
C110 C 0.6583(3) 0.23059(19) 1.0221(4) 0.0531(12) Uani 1 1 d . . . . .
H30 H 0.6644 0.1983 1.0525 0.064 Uiso 1 1 calc R U . . .
C111 C 0.4137(4) 0.2152(3) 0.3953(5) 0.0730(18) Uani 1 1 d . . . . .
H11 H 0.4149 0.1798 0.4101 0.088 Uiso 1 1 calc R U . . .
C112 C 0.4615(3) 0.3972(2) 0.3478(4) 0.0532(13) Uani 1 1 d . . . . .
C113 C 0.5209(3) 0.3723(2) 0.3796(4) 0.0541(13) Uani 1 1 d . . . . .
H12 H 0.5316 0.3380 0.4025 0.065 Uiso 1 1 calc R U . . .
C115 C 0.7713(3) 0.6295(2) 0.5249(4) 0.0526(12) Uani 1 1 d . . . . .
H13 H 0.7826 0.6649 0.5334 0.063 Uiso 1 1 calc R U . . .
C116 C 0.2688(4) 0.5000 0.7787(7) 0.066(2) Uani 1 2 d S T P . .
C118 C 0.2664(3) 0.4538(4) 0.1957(4) 0.085(3) Uani 1 1 d . . . . .
C119 C 0.6288(5) 0.2149(3) 1.1689(7) 0.084(2) Uani 1 1 d . . . . .
H31 H 0.6664 0.1942 1.1820 0.126 Uiso 1 1 calc R U . . .
H32 H 0.6259 0.2149 1.2256 0.126 Uiso 1 1 calc R U . . .
H33 H 0.5888 0.2002 1.1144 0.126 Uiso 1 1 calc R U . . .
C120 C 0.7638(3) 0.7824(2) 0.6886(4) 0.0554(13) Uani 1 1 d . . . . .
H14 H 0.7758 0.8173 0.7061 0.066 Uiso 1 1 calc R U . . .
C169 C 0.6802(6) 0.1848(3) 0.9064(7) 0.093(3) Uani 1 1 d . . . . .
C122 C 0.4023(3) 0.2807(3) 0.2872(5) 0.0693(17) Uani 1 1 d . . . . .
H15 H 0.3958 0.2912 0.2278 0.083 Uiso 1 1 calc R U . . .
C123 C 0.8751(4) 0.7291(3) 0.9251(4) 0.077(2) Uani 1 1 d . . . . .
H118 H 0.8680 0.6922 0.9117 0.115 Uiso 1 1 calc R U . . .
H119 H 0.9181 0.7346 0.9837 0.115 Uiso 1 1 calc R U . . .
H120 H 0.8412 0.7429 0.9337 0.115 Uiso 1 1 calc R U . . .
C124 C 0.3974(4) 0.1881(3) 0.2355(5) 0.082(2) Uani 1 1 d . U . . .
C125 C 0.6566(5) 0.8138(3) 0.5382(6) 0.092(3) Uani 1 1 d . . . . .
C126 C 1.0100(4) 0.5000 0.4035(7) 0.076(3) Uani 1 2 d S T P . .
H97 H 1.0579 0.5000 0.4441 0.114 Uiso 1 2 calc R U P . .
H98 H 0.9951 0.4693 0.3630 0.114 Uiso 0.5 1 calc R U P . .
H99 H 0.9951 0.5307 0.3630 0.114 Uiso 0.5 1 calc R U P . .
C127 C 0.5776(4) 0.2990(2) 1.1264(5) 0.0645(15) Uani 1 1 d . . . . .
H34 H 0.5384 0.2837 1.0713 0.097 Uiso 1 1 calc R U . . .
H35 H 0.5747 0.2969 1.1830 0.097 Uiso 1 1 calc R U . . .
H36 H 0.5809 0.3350 1.1126 0.097 Uiso 1 1 calc R U . . .
C128 C 0.3620(3) 0.5000 0.7532(5) 0.0498(17) Uani 1 2 d S T P . .
H16 H 0.3909 0.5000 0.8209 0.060 Uiso 1 2 calc R U P . .
C129 C 0.4198(4) 0.2516(3) 0.4625(6) 0.083(2) Uani 1 1 d . . . . .
C130 C 0.4258(5) 0.2384(3) 0.5550(7) 0.095(3) Uani 1 1 d . . . . .
C131 C 0.4361(5) 0.1814(3) 0.5783(7) 0.093(3) Uani 1 1 d . . . . .
H100 H 0.4397 0.1752 0.6393 0.140 Uiso 1 1 calc R U . . .
H101 H 0.3990 0.1620 0.5272 0.140 Uiso 1 1 calc R U . . .
H102 H 0.4764 0.1701 0.5836 0.140 Uiso 1 1 calc R U . . .
C132 C 0.6975(4) 0.2946(5) 1.2312(5) 0.099(3) Uani 1 1 d . . . . .
H37 H 0.7367 0.2763 1.2445 0.149 Uiso 1 1 calc R U . . .
H38 H 0.7004 0.3307 1.2170 0.149 Uiso 1 1 calc R U . . .
H39 H 0.6942 0.2926 1.2874 0.149 Uiso 1 1 calc R U . . .
C133 C 0.4048(3) 0.3730(3) 0.3279(5) 0.0644(16) Uani 1 1 d . . . . .
C134 C 0.8721(3) 0.7564(2) 0.8409(4) 0.0639(16) Uani 1 1 d . . . . .
C135 C 0.2333(4) 0.5000 0.1624(6) 0.088(4) Uani 1 2 d S T P . .
C136 C 0.8834(4) 0.8136(3) 0.8632(5) 0.084(2) Uani 1 1 d . . . . .
H121 H 0.8816 0.8316 0.8099 0.126 Uiso 1 1 calc R U . . .
H122 H 0.8494 0.8272 0.8720 0.126 Uiso 1 1 calc R U . . .
H123 H 0.9263 0.8189 0.9220 0.126 Uiso 1 1 calc R U . . .
C137 C 0.4165(5) 0.3034(3) 0.4382(6) 0.085(2) Uani 1 1 d . . . . .
H17 H 0.4201 0.3292 0.4813 0.102 Uiso 1 1 calc R U . . .
C138 C 0.4081(4) 0.3172(3) 0.3520(5) 0.0708(18) Uani 1 1 d . . . . .
C139 C 0.2823(4) 0.3711(4) 0.2373(7) 0.099(3) Uani 1 1 d . . . . .
H18 H 0.2761 0.3359 0.2455 0.119 Uiso 1 1 calc R U . . .
C141 C 0.5894(5) 0.8048(4) 0.5264(8) 0.112(4) Uani 1 1 d . . . . .
H124 H 0.5945 0.8077 0.5890 0.168 Uiso 1 1 calc R U . . .
H125 H 0.5581 0.8306 0.4826 0.168 Uiso 1 1 calc R U . . .
H126 H 0.5733 0.7704 0.5001 0.168 Uiso 1 1 calc R U . . .
C142 C 0.3455(4) 0.5000 0.6000(6) 0.0564(19) Uani 1 2 d S T P . .
H19 H 0.3626 0.5000 0.5604 0.068 Uiso 1 2 calc R U P . .
C143 C 0.2358(4) 0.4047(5) 0.1866(6) 0.103(3) Uani 1 1 d . . . . .
H20 H 0.1902 0.3979 0.1504 0.123 Uiso 1 1 calc R U . . .
C145 C 0.6777(6) 0.8671(3) 0.5850(7) 0.106(4) Uani 1 1 d . . . . .
H127 H 0.6809 0.8667 0.6465 0.159 Uiso 1 1 calc R U . . .
H128 H 0.7202 0.8759 0.5957 0.159 Uiso 1 1 calc R U . . .
H129 H 0.6452 0.8927 0.5427 0.159 Uiso 1 1 calc R U . . .
C146 C 0.9282(4) 0.7347(4) 0.8332(6) 0.092(2) Uani 1 1 d . . . . .
H130 H 0.9213 0.6979 0.8189 0.137 Uiso 1 1 calc R U . . .
H131 H 0.9290 0.7524 0.7818 0.137 Uiso 1 1 calc R U . . .
H132 H 0.9700 0.7399 0.8941 0.137 Uiso 1 1 calc R U . . .
C147 C 0.2936(5) 0.5478(4) 0.8416(7) 0.096(3) Uani 1 1 d . . . . .
H40 H 0.3415 0.5482 0.8785 0.144 Uiso 1 1 calc R U . C .
H41 H 0.2768 0.5785 0.8010 0.144 Uiso 1 1 calc R U . . .
H42 H 0.2785 0.5475 0.8856 0.144 Uiso 1 1 calc R U . . .
C148 C 0.1950(6) 0.5000 0.7223(9) 0.087(3) Uani 1 2 d S T P . .
H43 H 0.1785 0.4694 0.6816 0.131 Uiso 0.5 1 calc R U P C .
H44 H 0.1801 0.4998 0.7667 0.131 Uiso 1 2 calc R U P . .
H45 H 0.1785 0.5308 0.6821 0.131 Uiso 0.5 1 calc R U P . .
C151 C 0.6499(6) 0.8095(3) 0.4436(6) 0.100(3) Uani 1 1 d . . . . .
H133 H 0.6364 0.7745 0.4187 0.150 Uiso 1 1 calc R U . . .
H134 H 0.6169 0.8340 0.3985 0.150 Uiso 1 1 calc R U . . .
H135 H 0.6919 0.8172 0.4514 0.150 Uiso 1 1 calc R U . . .
C152 C 0.4545(7) 0.2028(5) 0.2126(8) 0.120(4) Uani 1 1 d . U . . .
H103 H 0.4979 0.2001 0.2717 0.180 Uiso 1 1 calc R U . . .
H104 H 0.4515 0.1789 0.1647 0.180 Uiso 1 1 calc R U . . .
H105 H 0.4477 0.2380 0.1879 0.180 Uiso 1 1 calc R U . . .
C153 C 0.4855(6) 0.2672(3) 0.6382(7) 0.098(3) Uani 1 1 d . . . . .
H106 H 0.4898 0.2587 0.6990 0.147 Uiso 1 1 calc R U . . .
H107 H 0.5252 0.2567 0.6412 0.147 Uiso 1 1 calc R U . . .
H108 H 0.4792 0.3043 0.6272 0.147 Uiso 1 1 calc R U . . .
C156 C 0.4169(7) 0.1358(3) 0.2745(7) 0.119(4) Uani 1 1 d . . . . .
H109 H 0.4596 0.1369 0.3350 0.179 Uiso 1 1 calc R U . . .
H110 H 0.3844 0.1216 0.2858 0.179 Uiso 1 1 calc R U . . .
H111 H 0.4197 0.1141 0.2285 0.179 Uiso 1 1 calc R U . . .
C158 C 0.3344(6) 0.1930(5) 0.1447(9) 0.164(6) Uani 1 1 d . U . . .
H112 H 0.3263 0.2291 0.1253 0.245 Uiso 1 1 calc R U . . .
H113 H 0.3350 0.1728 0.0953 0.245 Uiso 1 1 calc R U . . .
H114 H 0.2997 0.1802 0.1525 0.245 Uiso 1 1 calc R U . . .
C159 C 0.3605(6) 0.2563(4) 0.5464(8) 0.106(3) Uani 1 1 d . . . . .
H115 H 0.3630 0.2481 0.6059 0.158 Uiso 1 1 calc R U . . .
H116 H 0.3550 0.2934 0.5352 0.158 Uiso 1 1 calc R U . . .
H117 H 0.3232 0.2384 0.4927 0.158 Uiso 1 1 calc R U . . .
C173 C 0.0175(5) 0.0562(4) 0.9910(6) 0.0425(18) Uani 0.5 1 d D U P A -1
H136 H 0.0015 0.0601 0.9223 0.051 Uiso 0.5 1 calc R U P A -1
H137 H 0.0592 0.0753 1.0269 0.051 Uiso 0.5 1 calc R U P A -1
C174 C 0.0321(7) 0.0111(5) 1.0096(10) 0.094(4) Uani 0.5 1 d D U P A -1
H138 H 0.0639 0.0019 0.9931 0.141 Uiso 0.5 1 calc R U P A -1
H139 H 0.0513 0.0053 1.0782 0.141 Uiso 0.5 1 calc R U P A -1
H140 H -0.0071 -0.0101 0.9724 0.141 Uiso 0.5 1 calc R U P A -1
C180 C -0.0968(12) 0.1308(9) 1.0810(15) 0.113(5) Uani 0.5 1 d D U P A -1
H141 H -0.0958 0.1408 1.1387 0.170 Uiso 0.5 1 calc R U P A -1
H142 H -0.0861 0.1606 1.0560 0.170 Uiso 0.5 1 calc R U P A -1
H143 H -0.1406 0.1184 1.0324 0.170 Uiso 0.5 1 calc R U P A -1
C179 C -0.0566(11) 0.0966(8) 1.1012(14) 0.117(4) Uani 0.5 1 d D U P A -1
H144 H -0.0157 0.1118 1.1546 0.141 Uiso 0.5 1 calc R U P A -1
H145 H -0.0692 0.0703 1.1315 0.141 Uiso 0.5 1 calc R U P A -1
C177 C -0.0221(7) 0.0811(5) 1.0030(10) 0.088(3) Uani 0.5 1 d D U P A -1
H146 H -0.0055 0.1168 1.0169 0.106 Uiso 0.5 1 calc R U P A -1
H147 H -0.0635 0.0820 0.9393 0.106 Uiso 0.5 1 calc R U P A -1
C178 C -0.0380(9) 0.0713(7) 1.0614(14) 0.113(4) Uani 0.5 1 d D U P A -1
H148 H -0.0719 0.0445 1.0288 0.136 Uiso 0.5 1 calc R U P A -1
H149 H 0.0007 0.0534 1.1143 0.136 Uiso 0.5 1 calc R U P A -1
C157 C 0.1613(2) 0.4858(3) 0.0957(3) 0.053(3) Uani 0.5 1 d G . P B -1
C117 C 0.1340(2) 0.4993(6) 0.0003(4) 0.061(3) Uani 0.5 1 d G . P B -1
H21 H 0.1612 0.5113 -0.0205 0.073 Uiso 0.5 1 calc R U P B -1
C114 C 0.0670(3) 0.4953(6) -0.0646(3) 0.068(3) Uani 0.5 1 d G . P B -1
C149 C 0.0272(2) 0.4778(5) -0.0341(4) 0.066(4) Uani 0.5 1 d G . P B -1
H22 H -0.0186 0.4751 -0.0785 0.079 Uiso 0.5 1 calc R U P B -1
C162 C 0.0545(3) 0.4642(4) 0.0613(4) 0.068(3) Uani 0.5 1 d G . P B -1
C163 C 0.1216(3) 0.4682(4) 0.1261(3) 0.067(3) Uani 0.5 1 d G . P B -1
H23 H 0.1402 0.4589 0.1913 0.080 Uiso 0.5 1 calc R U P B -1
C186 C 0.2488(6) 0.5217(6) 0.3949(9) 0.105(6) Uani 0.5 1 d D U P C -1
H46 H 0.2405 0.5561 0.4098 0.157 Uiso 0.5 1 calc R U P C -1
H47 H 0.2945 0.5191 0.4139 0.157 Uiso 0.5 1 calc R U P C -1
H48 H 0.2201 0.5154 0.3258 0.157 Uiso 0.5 1 calc R U P C -1
C187 C 0.2488(7) 0.4293(6) 0.4240(10) 0.102(5) Uani 0.5 1 d D U P C -1
H49 H 0.2405 0.4029 0.4582 0.152 Uiso 0.5 1 calc R U P C -1
H50 H 0.2200 0.4236 0.3547 0.152 Uiso 0.5 1 calc R U P C -1
H51 H 0.2944 0.4273 0.4428 0.152 Uiso 0.5 1 calc R U P C -1
C185 C 0.1628(5) 0.4839(6) 0.4112(8) 0.090(6) Uani 0.5 1 d D U P C -1
H52 H 0.1529 0.4585 0.4453 0.135 Uiso 0.5 1 calc R U P C -1
H53 H 0.1513 0.5183 0.4216 0.135 Uiso 0.5 1 calc R U P C -1
H54 H 0.1374 0.4761 0.3425 0.135 Uiso 0.5 1 calc R U P C -1
C184 C 0.2354(5) 0.4820(4) 0.4490(8) 0.079(4) Uani 0.5 1 d D U P C -1
C166 C -0.0422(13) 0.4791(9) 0.066(2) 0.127(9) Uani 0.5 1 d . . P B -1
H55 H -0.0642 0.4880 -0.0017 0.191 Uiso 0.5 1 calc R U P B -1
H56 H -0.0742 0.4653 0.0792 0.191 Uiso 0.5 1 calc R U P B -1
H57 H -0.0219 0.5099 0.1054 0.191 Uiso 0.5 1 calc R U P B -1
C164 C 0.0101(6) 0.4390(8) 0.0916(10) 0.081(4) Uani 0.5 1 d . . P B -1
C165 C -0.0275(8) 0.3917(7) 0.0275(8) 0.088(5) Uani 0.5 1 d . . P B -1
H58 H 0.0035 0.3641 0.0401 0.133 Uiso 0.5 1 calc R U P B -1
H59 H -0.0592 0.3797 0.0423 0.133 Uiso 0.5 1 calc R U P B -1
H60 H -0.0504 0.4016 -0.0402 0.133 Uiso 0.5 1 calc R U P B -1
C175 C 0.0478(9) 0.4222(9) 0.1960(10) 0.105(7) Uani 0.5 1 d . . P B -1
H61 H 0.0805 0.3964 0.2067 0.157 Uiso 0.5 1 calc R U P B -1
H62 H 0.0697 0.4519 0.2374 0.157 Uiso 0.5 1 calc R U P B -1
H63 H 0.0175 0.4072 0.2112 0.157 Uiso 0.5 1 calc R U P B -1
C161 C 0.6830(17) 0.1937(6) 0.8222(17) 0.125(10) Uani 0.62(2) 1 d . . P D 2
H64 H 0.7109 0.2235 0.8333 0.187 Uiso 0.62(2) 1 calc R U P D 2
H65 H 0.7012 0.1633 0.8100 0.187 Uiso 0.62(2) 1 calc R U P D 2
H66 H 0.6389 0.2002 0.7667 0.187 Uiso 0.62(2) 1 calc R U P D 2
C170 C 0.7553(10) 0.1691(6) 0.9946(13) 0.100(6) Uani 0.62(2) 1 d . . P D 2
H67 H 0.7558 0.1627 1.0532 0.149 Uiso 0.62(2) 1 calc R U P D 2
H68 H 0.7691 0.1380 0.9770 0.149 Uiso 0.62(2) 1 calc R U P D 2
H69 H 0.7853 0.1972 1.0056 0.149 Uiso 0.62(2) 1 calc R U P D 2
C171 C 0.6404(19) 0.1415(5) 0.902(2) 0.150(13) Uani 0.62(2) 1 d . . P D 2
H70 H 0.6420 0.1391 0.9618 0.224 Uiso 0.62(2) 1 calc R U P D 2
H71 H 0.5951 0.1466 0.8482 0.224 Uiso 0.62(2) 1 calc R U P D 2
H72 H 0.6574 0.1097 0.8915 0.224 Uiso 0.62(2) 1 calc R U P D 2
C181 C 0.6124(18) 0.1757(6) 0.7977(13) 0.107(13) Uani 0.38(2) 1 d . . P D 3
H73 H 0.6010 0.2076 0.7607 0.161 Uiso 0.38(2) 1 calc R U P D 3
H74 H 0.6201 0.1484 0.7642 0.161 Uiso 0.38(2) 1 calc R U P D 3
H75 H 0.5764 0.1656 0.8048 0.161 Uiso 0.38(2) 1 calc R U P D 3
C182 C 0.6990(17) 0.1400(9) 0.9632(17) 0.091(10) Uani 0.38(2) 1 d . . P D 3
H76 H 0.7076 0.1124 0.9314 0.136 Uiso 0.38(2) 1 calc R U P D 3
H77 H 0.7387 0.1470 1.0259 0.136 Uiso 0.38(2) 1 calc R U P D 3
H78 H 0.6639 0.1296 0.9719 0.136 Uiso 0.38(2) 1 calc R U P D 3
C183 C 0.739(2) 0.1978(9) 0.890(2) 0.098(9) Uani 0.38(2) 1 d . . P D 3
H79 H 0.7283 0.2288 0.8509 0.148 Uiso 0.38(2) 1 calc R U P D 3
H80 H 0.7798 0.2035 0.9525 0.148 Uiso 0.38(2) 1 calc R U P D 3
H81 H 0.7450 0.1689 0.8577 0.148 Uiso 0.38(2) 1 calc R U P D 3
C189 C 0.0861(5) 0.5000 -0.2003(7) 0.106(5) Uani 1 2 d S T P B .
H82 H 0.1189 0.4735 -0.1630 0.159 Uiso 0.5 1 calc R U P . .
H83 H 0.0651 0.4928 -0.2688 0.159 Uiso 0.5 1 calc R U P . .
H84 H 0.1073 0.5337 -0.1857 0.159 Uiso 0.5 1 calc R U P . .
C188 C 0.0350(4) 0.5000 -0.1746(7) 0.117(6) Uani 1 2 d S T P . .
C155 C -0.0122(7) 0.4614(8) -0.2294(11) 0.160(5) Uani 1 1 d . U . . .
H85 H 0.0076 0.4274 -0.2064 0.240 Uiso 1 1 calc R U . . .
H86 H -0.0494 0.4650 -0.2223 0.240 Uiso 1 1 calc R U . . .
H87 H -0.0271 0.4650 -0.2971 0.240 Uiso 1 1 calc R U . . .

loop_
_atom_site_aniso_label
_atom_site_aniso_U_11
_atom_site_aniso_U_22
_atom_site_aniso_U_33
_atom_site_aniso_U_23
_atom_site_aniso_U_13
_atom_site_aniso_U_12
Ni1 0.0217(5) 0.0304(5) 0.0325(4) 0.000 0.0117(4) 0.000
Ni2 0.0298(5) 0.0375(5) 0.0269(4) 0.000 0.0146(4) 0.000
Ni3 0.0276(6) 0.0741(8) 0.0348(5) 0.000 0.0089(4) 0.000
N5 0.0288(19) 0.0278(17) 0.0419(18) 0.0007(14) 0.0169(15) 0.0022(13)
N1 0.0307(18) 0.0398(18) 0.0250(15) 0.0028(13) 0.0146(13) 0.0022(14)
C45 0.031(3) 0.067(4) 0.027(3) 0.000 0.011(2) 0.000
C46 0.030(3) 0.034(3) 0.035(3) 0.000 0.018(2) 0.000
N2 0.0288(18) 0.047(2) 0.0340(17) -0.0029(15) 0.0165(14) -0.0014(15)
N6 0.0247(17) 0.0339(17) 0.0309(16) 0.0004(13) 0.0110(13) -0.0015(13)
C49 0.025(3) 0.055(4) 0.024(2) 0.000 0.009(2) 0.000
C50 0.029(3) 0.040(3) 0.030(3) 0.000 0.014(2) 0.000
C51 0.026(3) 0.044(3) 0.030(3) 0.000 0.010(2) 0.000
C52 0.028(2) 0.037(2) 0.038(2) -0.0008(16) 0.0151(17) -0.0009(17)
C53 0.035(2) 0.049(3) 0.036(2) -0.0022(18) 0.0199(17) -0.0064(19)
C54 0.024(3) 0.048(3) 0.028(3) 0.000 0.009(2) 0.000
N3 0.032(2) 0.059(2) 0.0381(19) -0.0134(17) 0.0110(16) -0.0107(17)
C56 0.029(3) 0.039(3) 0.032(3) 0.000 0.016(2) 0.000
C57 0.021(3) 0.041(3) 0.034(3) 0.000 0.012(2) 0.000
C58 0.024(2) 0.041(2) 0.0314(19) -0.0035(16) 0.0101(15) 0.0024(16)
C59 0.030(3) 0.035(3) 0.044(3) 0.000 0.019(3) 0.000
C60 0.036(2) 0.042(2) 0.0331(19) 0.0054(16) 0.0198(17) 0.0059(18)
C61 0.028(3) 0.052(3) 0.027(3) 0.000 0.010(2) 0.000
C62 0.037(2) 0.037(2) 0.048(2) 0.0066(18) 0.0186(19) 0.0038(18)
N4 0.035(2) 0.111(5) 0.045(2) -0.029(3) 0.0193(18) -0.016(2)
C64 0.032(2) 0.033(2) 0.043(2) 0.0029(17) 0.0172(18) -0.0026(17)
C65 0.021(3) 0.056(4) 0.056(4) 0.000 0.018(3) 0.000
C66 0.029(3) 0.053(4) 0.031(3) 0.000 0.015(2) 0.000
C67 0.038(2) 0.038(2) 0.0301(18) 0.0035(15) 0.0184(16) 0.0018(17)
C68 0.041(4) 0.052(4) 0.041(3) 0.000 0.025(3) 0.000
C69 0.023(3) 0.073(5) 0.038(3) 0.000 0.011(2) 0.000
C70 0.061(4) 0.123(6) 0.043(3) -0.034(3) 0.027(3) -0.041(4)
C71 0.026(3) 0.053(4) 0.034(3) 0.000 0.015(2) 0.000
C72 0.039(3) 0.056(3) 0.054(3) -0.010(2) 0.027(2) 0.000(2)
C73 0.028(2) 0.039(2) 0.053(2) 0.0012(19) 0.0178(18) -0.0018(18)
C74 0.038(2) 0.039(2) 0.041(2) 0.0025(17) 0.0166(18) 0.0052(18)
C75 0.047(3) 0.045(2) 0.044(2) 0.0054(19) 0.031(2) 0.005(2)
C76 0.032(2) 0.038(2) 0.037(2) -0.0007(16) 0.0133(17) -0.0001(17)
C77 0.037(3) 0.055(3) 0.069(3) -0.004(2) 0.024(2) -0.005(2)
C78 0.071(4) 0.055(3) 0.052(3) 0.010(2) 0.035(3) 0.010(3)
C79 0.027(2) 0.052(3) 0.037(2) -0.0083(18) 0.0046(17) -0.0064(19)
N7 0.044(2) 0.061(3) 0.088(3) -0.026(2) 0.035(2) -0.005(2)
C81 0.051(3) 0.057(3) 0.056(3) -0.003(2) 0.039(2) -0.009(2)
C82 0.048(3) 0.042(2) 0.036(2) -0.0021(17) 0.0237(19) 0.0011(19)
C83 0.028(3) 0.047(4) 0.058(4) 0.000 0.013(3) 0.000
C84 0.046(3) 0.043(2) 0.041(2) -0.0027(18) 0.0234(19) -0.0048(19)
C85 0.039(4) 0.088(5) 0.025(3) 0.000 0.018(3) 0.000
C86 0.043(2) 0.041(2) 0.049(2) 0.0095(19) 0.021(2) 0.0095(19)
C87 0.031(2) 0.038(2) 0.035(2) 0.0012(16) 0.0124(16) 0.0020(17)
C88 0.056(3) 0.046(3) 0.057(3) -0.005(2) 0.025(2) -0.003(2)
N8 0.044(2) 0.077(3) 0.071(3) 0.013(2) 0.033(2) 0.005(2)
C90 0.038(2) 0.042(2) 0.0349(19) -0.0008(17) 0.0187(17) -0.0014(18)
C91 0.066(3) 0.039(2) 0.057(3) 0.006(2) 0.037(2) 0.008(2)
C92 0.051(3) 0.048(2) 0.042(2) 0.0015(19) 0.025(2) -0.009(2)
N9 0.061(3) 0.060(3) 0.100(4) -0.013(3) 0.049(3) -0.008(2)
C94 0.028(2) 0.058(3) 0.048(2) 0.006(2) 0.0188(19) 0.004(2)
C95 0.028(4) 0.135(9) 0.042(4) 0.000 0.016(3) 0.000
C96 0.075(4) 0.042(3) 0.068(3) 0.007(2) 0.046(3) 0.010(2)
C97 0.027(3) 0.055(4) 0.035(3) 0.000 0.001(2) 0.000
C98 0.020(3) 0.049(3) 0.032(3) 0.000 0.010(2) 0.000
C99 0.070(4) 0.042(3) 0.060(3) -0.003(2) 0.027(3) 0.001(2)
C100 0.038(2) 0.041(2) 0.056(3) 0.009(2) 0.021(2) 0.011(2)
C101 0.039(2) 0.034(2) 0.059(3) 0.0037(19) 0.025(2) -0.0037(18)
C102 0.065(4) 0.072(4) 0.069(4) -0.038(3) 0.030(3) -0.027(3)
C103 0.031(2) 0.072(4) 0.056(3) -0.001(2) 0.011(2) -0.015(2)
C104 0.031(2) 0.046(2) 0.051(2) 0.005(2) 0.0201(19) 0.0102(19)
C105 0.039(3) 0.044(3) 0.055(4) 0.000 0.029(3) 0.000
C106 0.048(3) 0.100(5) 0.076(4) -0.053(4) 0.040(3) -0.040(3)
C107 0.055(3) 0.053(3) 0.040(2) -0.001(2) 0.028(2) -0.015(2)
C108 0.038(3) 0.046(3) 0.050(3) -0.007(2) 0.011(2) -0.007(2)
C109 0.037(2) 0.046(2) 0.035(2) -0.0040(17) 0.0194(18) -0.0053(19)
C110 0.065(3) 0.037(2) 0.059(3) 0.009(2) 0.035(3) 0.007(2)
C111 0.081(4) 0.063(3) 0.078(4) -0.032(3) 0.046(3) -0.040(3)
C112 0.046(3) 0.059(3) 0.050(3) -0.021(2) 0.023(2) -0.021(2)
C113 0.054(3) 0.042(3) 0.057(3) -0.011(2) 0.024(2) -0.012(2)
C115 0.061(3) 0.042(2) 0.067(3) -0.010(2) 0.043(3) -0.013(2)
C116 0.052(5) 0.091(6) 0.070(5) 0.000 0.043(4) 0.000
C118 0.033(3) 0.172(9) 0.046(3) -0.042(4) 0.019(2) -0.019(4)
C119 0.115(6) 0.070(4) 0.104(5) 0.031(4) 0.083(5) 0.025(4)
C120 0.070(4) 0.046(3) 0.052(3) -0.007(2) 0.034(3) -0.012(2)
C169 0.165(9) 0.042(3) 0.118(6) 0.006(3) 0.107(7) 0.018(4)
C122 0.068(4) 0.068(4) 0.067(3) -0.032(3) 0.033(3) -0.023(3)
C123 0.092(5) 0.072(4) 0.044(3) 0.001(3) 0.021(3) -0.028(4)
C124 0.084(4) 0.075(4) 0.058(3) -0.026(3) 0.019(3) 0.008(3)
C125 0.098(6) 0.061(4) 0.069(4) -0.014(3) 0.014(4) 0.007(4)
C126 0.029(4) 0.138(9) 0.059(4) 0.000 0.022(3) 0.000
C127 0.082(4) 0.061(3) 0.059(3) 0.003(3) 0.043(3) 0.003(3)
C128 0.032(3) 0.072(5) 0.040(3) 0.000 0.016(3) 0.000
C129 0.110(6) 0.068(4) 0.104(5) -0.041(4) 0.080(5) -0.055(4)
C130 0.133(7) 0.085(5) 0.102(6) -0.047(4) 0.087(6) -0.058(5)
C131 0.125(7) 0.076(5) 0.101(5) -0.031(4) 0.075(5) -0.048(5)
C132 0.072(5) 0.158(9) 0.049(3) 0.005(4) 0.021(3) 0.005(5)
C133 0.064(4) 0.073(4) 0.068(3) -0.038(3) 0.043(3) -0.032(3)
C134 0.072(4) 0.057(3) 0.049(3) -0.003(2) 0.024(3) -0.023(3)
C135 0.029(4) 0.199(14) 0.038(4) 0.000 0.019(3) 0.000
C136 0.083(5) 0.069(4) 0.063(3) -0.004(3) 0.016(3) -0.037(4)
C137 0.123(6) 0.063(4) 0.109(5) -0.048(4) 0.089(5) -0.057(4)
C138 0.078(4) 0.063(4) 0.085(4) -0.037(3) 0.053(3) -0.041(3)
C139 0.061(5) 0.138(7) 0.117(6) -0.084(6) 0.062(5) -0.065(5)
C141 0.086(6) 0.106(6) 0.102(6) -0.012(5) 0.024(5) 0.041(5)
C142 0.032(4) 0.086(6) 0.051(4) 0.000 0.023(3) 0.000
C143 0.046(4) 0.183(10) 0.085(5) -0.078(6) 0.040(4) -0.053(6)
C145 0.128(8) 0.056(4) 0.087(5) -0.002(3) 0.027(5) 0.015(4)
C146 0.053(4) 0.125(7) 0.076(4) -0.003(4) 0.021(3) -0.016(4)
C147 0.082(5) 0.133(8) 0.089(5) -0.039(5) 0.057(4) -0.007(5)
C148 0.071(7) 0.118(9) 0.091(7) 0.000 0.055(6) 0.000
C151 0.141(8) 0.059(4) 0.068(4) 0.012(3) 0.036(5) 0.013(4)
C152 0.157(9) 0.123(7) 0.089(5) -0.005(5) 0.072(6) 0.022(7)
C153 0.145(8) 0.086(5) 0.100(6) -0.043(4) 0.091(6) -0.057(5)
C156 0.197(12) 0.073(5) 0.079(5) -0.028(4) 0.069(6) 0.002(6)
C158 0.126(8) 0.121(7) 0.123(7) -0.080(6) -0.012(6) 0.026(6)
C159 0.149(9) 0.103(6) 0.122(7) -0.024(5) 0.110(7) -0.044(6)
C173 0.046(4) 0.062(4) 0.026(3) -0.003(3) 0.024(3) -0.009(3)
C174 0.077(6) 0.115(10) 0.061(5) -0.022(6) 0.019(5) 0.002(7)
C180 0.130(9) 0.138(9) 0.097(8) -0.015(7) 0.077(7) 0.021(8)
C179 0.115(6) 0.122(6) 0.102(5) 0.003(5) 0.050(4) 0.004(5)
C177 0.087(4) 0.091(4) 0.072(4) 0.002(4) 0.034(3) -0.006(4)
C178 0.106(5) 0.112(5) 0.098(5) 0.001(4) 0.041(4) -0.002(4)
C157 0.038(5) 0.068(10) 0.048(5) 0.009(4) 0.019(4) 0.002(4)
C117 0.034(4) 0.101(8) 0.045(4) 0.020(18) 0.020(3) -0.01(2)
C114 0.038(4) 0.130(11) 0.037(4) 0.004(12) 0.020(3) -0.005(13)
C149 0.026(4) 0.126(11) 0.035(4) 0.011(5) 0.009(4) -0.005(5)
C162 0.037(6) 0.115(10) 0.042(5) 0.016(6) 0.015(4) -0.007(6)
C163 0.036(5) 0.120(10) 0.038(5) 0.002(5) 0.016(4) -0.009(6)
C186 0.048(6) 0.199(16) 0.051(6) 0.047(8) 0.017(5) -0.007(8)
C187 0.053(7) 0.189(15) 0.060(7) -0.051(9) 0.029(6) -0.021(9)
C185 0.040(5) 0.152(16) 0.051(5) 0.023(7) 0.007(4) -0.010(7)
C184 0.039(5) 0.145(10) 0.049(5) 0.009(5) 0.021(4) -0.010(5)
C166 0.142(19) 0.139(19) 0.19(2) 0.022(14) 0.147(19) 0.013(13)
C164 0.039(6) 0.139(13) 0.057(6) 0.016(7) 0.020(5) 0.005(7)
C165 0.075(9) 0.112(11) 0.033(5) 0.014(6) 0.000(5) -0.039(8)
C175 0.091(11) 0.167(17) 0.060(7) -0.017(9) 0.043(7) -0.089(12)
C161 0.26(3) 0.056(8) 0.125(15) 0.012(9) 0.15(2) 0.046(13)
C170 0.136(14) 0.077(9) 0.126(11) 0.035(8) 0.097(11) 0.052(10)
C171 0.31(4) 0.047(7) 0.17(2) -0.022(10) 0.18(3) -0.017(13)
C181 0.23(3) 0.028(8) 0.054(9) -0.003(6) 0.072(14) -0.005(11)
C182 0.13(2) 0.063(12) 0.065(11) 0.008(9) 0.048(13) 0.034(15)
C183 0.16(3) 0.062(12) 0.095(17) 0.005(12) 0.087(19) 0.014(14)
C189 0.041(5) 0.225(16) 0.051(5) 0.000 0.025(4) 0.000
C188 0.027(4) 0.27(2) 0.048(5) 0.000 0.015(4) 0.000
C155 0.106(7) 0.244(11) 0.131(8) -0.024(8) 0.065(6) -0.059(8)

loop_
_atom_type_symbol
_atom_type_description
_atom_type_scat_dispersion_real
_atom_type_scat_dispersion_imag
_atom_type_scat_source
C C 0.0181 0.0091 'International Tables Vol C Tables 4.2.6.8 and 6.1.1.4'
H H 0.0000 0.0000 'International Tables Vol C Tables 4.2.6.8 and 6.1.1.4'
N N 0.0311 0.0180 'International Tables Vol C Tables 4.2.6.8 and 6.1.1.4'
Ni Ni -3.0029 0.5091 'International Tables Vol C Tables 4.2.6.8 and 6.1.1.4'

loop_
_geom_angle_atom_site_label_1
_geom_angle_atom_site_label_2
_geom_angle_atom_site_label_3
_geom_angle
_geom_angle_site_symmetry_1
_geom_angle_site_symmetry_3
N5 Ni1 N5 89.2(2) . 2_565
N5 Ni1 N6 90.45(14) . .
N5 Ni1 N6 177.94(17) 2_565 .
N5 Ni1 N6 177.94(17) . 2_565
N5 Ni1 N6 90.44(14) 2_565 2_565
N6 Ni1 N6 89.9(2) . 2_565
N2 Ni2 N2 90.4(2) 2_565 .
N2 Ni2 N1 179.25(16) 2_565 .
N2 Ni2 N1 90.18(15) . .
N2 Ni2 N1 90.18(15) 2_565 2_565
N2 Ni2 N1 179.25(16) . 2_565
N1 Ni2 N1 89.2(2) . 2_565
N3 Ni3 N3 89.2(2) . 2_565
N3 Ni3 N4 178.5(2) . 2_565
N3 Ni3 N4 90.4(2) 2_565 2_565
N3 Ni3 N4 90.4(2) . .
N3 Ni3 N4 178.5(2) 2_565 .
N4 Ni3 N4 89.9(4) 2_565 .
C64 N5 C52 105.2(3) . .
C64 N5 Ni1 126.8(3) . .
C52 N5 Ni1 128.0(3) . .
C60 N1 C67 105.6(4) . .
C60 N1 Ni2 127.9(3) . .
C67 N1 Ni2 126.4(3) . .
C70 C45 C70 109.5(8) . 2_565
C70 C45 C85 109.0(4) . .
C70 C45 C85 109.0(4) 2_565 .
C70 C45 C50 108.3(4) . .
C70 C45 C50 108.3(4) 2_565 .
C85 C45 C50 112.7(5) . .
C50 C46 C54 121.4(6) . .
C50 C46 H1 119.3 . .
C54 C46 H1 119.3 . .
C109 N2 C53 104.5(4) . .
C109 N2 Ni2 127.8(3) . .
C53 N2 Ni2 127.7(3) . .
C58 N6 C87 105.7(4) . .
C58 N6 Ni1 128.0(3) . .
C87 N6 Ni1 126.0(3) . .
C53 C49 C53 121.9(6) . 2_565
C53 C49 C56 118.9(3) . .
C53 C49 C56 118.9(3) 2_565 .
C98 C50 C46 118.4(5) . .
C98 C50 C45 119.0(5) . .
C46 C50 C45 122.6(6) . .
C71 C51 C58 120.8(3) . .
C71 C51 C58 120.8(3) . 2_565
C58 C51 C58 118.3(6) . 2_565
N5 C52 C57 123.5(4) . .
N5 C52 C73 109.9(4) . .
C57 C52 C73 125.7(4) . .
N2 C53 C49 124.9(4) . .
N2 C53 C81 110.5(4) . .
C49 C53 C81 124.3(5) . .
C61 C54 C46 118.6(5) . .
C61 C54 C69 118.8(5) . .
C46 C54 C69 122.5(6) . .
C79 N3 C112 105.1(4) . .
C79 N3 Ni3 127.8(4) . .
C112 N3 Ni3 127.1(4) . .
C98 C56 C61 119.7(6) . .
C98 C56 C49 120.8(5) . .
C61 C56 C49 119.5(5) . .
C52 C57 C52 122.8(5) 2_565 .
C52 C57 C59 118.3(3) 2_565 .
C52 C57 C59 118.3(3) . .
N6 C58 C104 110.3(4) . .
N6 C58 C51 124.0(4) . .
C104 C58 C51 124.9(4) . .
C142 C59 C128 118.5(6) . .
C142 C59 C57 121.6(6) . .
C128 C59 C57 119.9(6) . .
N1 C60 C66 124.2(4) . .
N1 C60 C75 110.7(4) . .
C66 C60 C75 124.8(5) . .
C56 C61 C54 120.4(5) . .
C56 C61 H2 119.8 . .
C54 C61 H2 119.8 . .
C74 C62 C91 119.3(4) . .
C74 C62 C76 118.8(4) . .
C91 C62 C76 121.9(5) . .
C106 N4 C118 106.9(6) . .
C106 N4 Ni3 126.6(4) . .
C118 N4 Ni3 126.5(6) . .
N5 C64 C76 124.7(4) . .
N5 C64 C101 110.3(4) . .
C76 C64 C101 124.7(4) . .
C105 C65 C95 121.3(6) . .
C105 C65 H3 119.4 . .
C95 C65 H3 119.4 . .
C68 C66 C60 121.2(3) . .
C68 C66 C60 121.2(3) . 2_565
C60 C66 C60 117.5(6) . 2_565
C90 C67 N1 124.7(4) . .
C90 C67 C82 124.6(4) . .
N1 C67 C82 109.9(4) . .
C66 C68 C72 124.1(3) . 2_565
C66 C68 C72 124.1(3) . .
C72 C68 C72 111.6(6) 2_565 .
C126 C69 C54 112.5(6) . .
C126 C69 C103 108.7(4) . .
C54 C69 C103 108.4(4) . .
C126 C69 C103 108.7(4) . 2_565
C54 C69 C103 108.4(4) . 2_565
C103 C69 C103 110.0(6) . 2_565
C45 C70 H88 109.5 . .
C45 C70 H89 109.5 . .
H88 C70 H89 109.5 . .
C45 C70 H90 109.5 . .
H88 C70 H90 109.5 . .
H89 C70 H90 109.5 . .
C51 C71 C94 125.1(3) . 2_565
C51 C71 C94 125.1(3) . .
C94 C71 C94 109.8(6) 2_565 .
N7 C72 C68 174.8(6) . .
C101 C73 C52 107.7(4) . .
C101 C73 H24 126.1 . .
C52 C73 H24 126.1 . .
C62 C74 C86 121.6(4) . .
C62 C74 H25 119.2 . .
C86 C74 H25 119.2 . .
C82 C75 C60 106.6(4) . .
C82 C75 H4 126.7 . .
C60 C75 H4 126.7 . .
C87 C76 C64 121.3(4) . .
C87 C76 C62 121.1(4) . .
C64 C76 C62 117.5(4) . .
N9 C77 C83 174.9(7) . .
C127 C78 C132 108.5(6) . .
C127 C78 C119 105.9(6) . .
C132 C78 C119 110.3(7) . .
C127 C78 C86 111.1(4) . .
C132 C78 C86 108.6(6) . .
C119 C78 C86 112.3(5) . .
N3 C79 C97 124.3(5) . .
N3 C79 C108 110.6(5) . .
C97 C79 C108 125.1(5) . .
C115 C81 C53 107.1(5) . .
C115 C81 H5 126.4 . .
C53 C81 H5 126.4 . .
C75 C82 C67 107.1(4) . .
C75 C82 H6 126.4 . .
C67 C82 H6 126.4 . .
C97 C83 C77 123.5(4) . .
C97 C83 C77 123.5(4) . 2_565
C77 C83 C77 112.0(8) . 2_565
C88 C84 C92 120.1(5) . .
C88 C84 C90 120.6(4) . .
C92 C84 C90 119.2(4) . .
C45 C85 H91 109.5 . .
C45 C85 H92 109.5 . .
H91 C85 H92 109.5 . .
C45 C85 H93 109.5 . .
H91 C85 H93 109.5 . .
H92 C85 H93 109.5 . .
C110 C86 C74 116.9(5) . .
C110 C86 C78 123.3(4) . .
C74 C86 C78 119.9(4) . .
C76 C87 N6 124.8(4) . .
C76 C87 C100 125.2(4) . .
N6 C87 C100 109.7(4) . .
C84 C88 C99 120.7(5) . .
C84 C88 H7 119.6 . .
C99 C88 H7 119.7 . .
C67 C90 C109 121.6(4) . .
C67 C90 C84 119.8(4) . .
C109 C90 C84 118.4(4) . .
C96 C91 C62 120.7(5) . .
C96 C91 H26 119.6 . .
C62 C91 H26 119.6 . .
C84 C92 C107 120.3(5) . .
C84 C92 H8 119.9 . .
C107 C92 H8 119.9 . .
N8 C94 C71 174.1(6) . .
C142 C95 C65 118.5(7) . .
C142 C95 C184 117.2(7) . .
C65 C95 C184 121.3(7) . .
C91 C96 C110 118.4(5) . .
C91 C96 C169 121.1(6) . .
C110 C96 C169 120.5(5) . .
C83 C97 C79 121.6(4) . .
C83 C97 C79 121.6(4) . 2_565
C79 C97 C79 116.9(8) . 2_565
C50 C98 C56 121.4(5) . .
C50 C98 H9 119.3 . .
C56 C98 H9 119.3 . .
C120 C99 C88 117.9(5) . .
C120 C99 C125 123.8(5) . .
C88 C99 C125 118.3(6) . .
C104 C100 C87 107.7(4) . .
C104 C100 H27 126.2 . .
C87 C100 H27 126.2 . .
C73 C101 C64 106.7(4) . .
C73 C101 H28 126.6 . .
C64 C101 H28 126.6 . .
C111 C102 C122 117.0(6) . .
C111 C102 C124 122.8(7) . .
C122 C102 C124 120.1(7) . .
C69 C103 H94 109.5 . .
C69 C103 H95 109.5 . .
H94 C103 H95 109.5 . .
C69 C103 H96 109.5 . .
H94 C103 H96 109.5 . .
H95 C103 H96 109.5 . .
C100 C104 C58 106.5(4) . .
C100 C104 H29 126.7 . .
C58 C104 H29 126.7 . .
C65 C105 C128 118.3(7) . .
C65 C105 C116 121.9(7) . .
C128 C105 C116 119.8(7) . .
N4 C106 C133 126.0(6) . .
N4 C106 C139 108.4(8) . .
C133 C106 C139 125.4(9) . .
C120 C107 C92 117.6(5) . .
C120 C107 C134 123.4(5) . .
C92 C107 C134 119.0(5) . .
C113 C108 C79 106.0(5) . .
C113 C108 H10 127.0 . .
C79 C108 H10 127.0 . .
N2 C109 C90 125.0(4) . .
N2 C109 C115 111.3(4) . .
C90 C109 C115 123.6(4) . .
C86 C110 C96 123.1(5) . .
C86 C110 H30 118.5 . .
C96 C110 H30 118.5 . .
C102 C111 C129 123.6(7) . .
C102 C111 H11 118.2 . .
C129 C111 H11 118.2 . .
C133 C112 N3 123.9(6) . .
C133 C112 C113 124.8(6) . .
N3 C112 C113 110.6(5) . .
C108 C113 C112 107.6(5) . .
C108 C113 H12 126.2 . .
C112 C113 H12 126.2 . .
C81 C115 C109 106.5(4) . .
C81 C115 H13 126.7 . .
C109 C115 H13 126.7 . .
C148 C116 C147 108.7(6) . .
C148 C116 C147 108.7(6) . 2_565
C147 C116 C147 109.6(10) . 2_565
C148 C116 C105 112.1(8) . .
C147 C116 C105 108.8(5) . .
C147 C116 C105 108.8(5) 2_565 .
N4 C118 C135 126.2(8) . .
N4 C118 C143 108.5(9) . .
C135 C118 C143 124.8(7) . .
C78 C119 H31 109.5 . .
C78 C119 H32 109.5 . .
H31 C119 H32 109.5 . .
C78 C119 H33 109.5 . .
H31 C119 H33 109.5 . .
H32 C119 H33 109.5 . .
C107 C120 C99 123.5(5) . .
C107 C120 H14 118.3 . .
C99 C120 H14 118.3 . .
C161 C169 C171 116.5(16) . .
C182 C169 C96 118.3(11) . .
C161 C169 C96 113.8(7) . .
C171 C169 C96 110.7(11) . .
C182 C169 C183 106.5(19) . .
C96 C169 C183 109.1(10) . .
C161 C169 C170 106.5(15) . .
C171 C169 C170 103.8(16) . .
C96 C169 C170 104.3(9) . .
C182 C169 C181 112.1(15) . .
C96 C169 C181 103.3(11) . .
C183 C169 C181 107.2(17) . .
C138 C122 C102 120.4(7) . .
C138 C122 H15 119.8 . .
C102 C122 H15 119.8 . .
C134 C123 H118 109.5 . .
C134 C123 H119 109.5 . .
H118 C123 H119 109.5 . .
C134 C123 H120 109.5 . .
H118 C123 H120 109.5 . .
H119 C123 H120 109.5 . .
C158 C124 C156 116.2(9) . .
C158 C124 C102 112.0(7) . .
C156 C124 C102 114.2(7) . .
C158 C124 C152 106.5(10) . .
C156 C124 C152 101.6(9) . .
C102 C124 C152 104.7(7) . .
C151 C125 C145 114.6(8) . .
C151 C125 C99 108.1(7) . .
C145 C125 C99 111.1(6) . .
C151 C125 C141 110.3(8) . .
C145 C125 C141 103.9(8) . .
C99 C125 C141 108.8(8) . .
C69 C126 H97 109.5 . .
C69 C126 H98 109.5 . .
H97 C126 H98 109.5 . .
C69 C126 H99 109.5 . .
H97 C126 H99 109.5 . .
H98 C126 H99 109.5 . .
C78 C127 H34 109.5 . .
C78 C127 H35 109.5 . .
H34 C127 H35 109.5 . .
C78 C127 H36 109.5 . .
H34 C127 H36 109.5 . .
H35 C127 H36 109.5 . .
C59 C128 C105 121.3(6) . .
C59 C128 H16 119.4 . .
C105 C128 H16 119.4 . .
C137 C129 C111 117.1(7) . .
C137 C129 C130 118.4(6) . .
C111 C129 C130 124.4(7) . .
C129 C130 C131 113.4(7) . .
C129 C130 C153 109.0(6) . .
C131 C130 C153 107.4(9) . .
C129 C130 C159 107.6(9) . .
C131 C130 C159 109.2(7) . .
C153 C130 C159 110.4(7) . .
C130 C131 H100 109.5 . .
C130 C131 H101 109.5 . .
H100 C131 H101 109.5 . .
C130 C131 H102 109.5 . .
H100 C131 H102 109.5 . .
H101 C131 H102 109.5 . .
C78 C132 H37 109.5 . .
C78 C132 H38 109.5 . .
H37 C132 H38 109.5 . .
C78 C132 H39 109.5 . .
H37 C132 H39 109.5 . .
H38 C132 H39 109.5 . .
C106 C133 C112 122.6(7) . .
C106 C133 C138 118.7(6) . .
C112 C133 C138 118.4(6) . .
C136 C134 C123 108.6(6) . .
C136 C134 C107 112.8(5) . .
C123 C134 C107 109.4(5) . .
C136 C134 C146 109.1(7) . .
C123 C134 C146 107.3(7) . .
C107 C134 C146 109.5(5) . .
C118 C135 C118 120.6(8) 2_565 .
C118 C135 C157 133.7(6) 2_565 .
C118 C135 C157 105.6(5) . .
C134 C136 H121 109.5 . .
C134 C136 H122 109.5 . .
H121 C136 H122 109.5 . .
C134 C136 H123 109.5 . .
H121 C136 H123 109.5 . .
H122 C136 H123 109.5 . .
C138 C137 C129 120.3(6) . .
C138 C137 H17 119.9 . .
C129 C137 H17 119.9 . .
C137 C138 C122 121.5(7) . .
C137 C138 C133 119.1(5) . .
C122 C138 C133 119.4(7) . .
C143 C139 C106 108.4(10) . .
C143 C139 H18 125.8 . .
C106 C139 H18 125.8 . .
C125 C141 H124 109.5 . .
C125 C141 H125 109.5 . .
H124 C141 H125 109.5 . .
C125 C141 H126 109.5 . .
H124 C141 H126 109.5 . .
H125 C141 H126 109.5 . .
C59 C142 C95 122.1(8) . .
C59 C142 H19 118.9 . .
C95 C142 H19 118.9 . .
C139 C143 C118 107.7(6) . .
C139 C143 H20 126.1 . .
C118 C143 H20 126.1 . .
C125 C145 H127 109.5 . .
C125 C145 H128 109.5 . .
H127 C145 H128 109.5 . .
C125 C145 H129 109.5 . .
H127 C145 H129 109.5 . .
H128 C145 H129 109.5 . .
C134 C146 H130 109.5 . .
C134 C146 H131 109.5 . .
H130 C146 H131 109.5 . .
C134 C146 H132 109.5 . .
H130 C146 H132 109.5 . .
H131 C146 H132 109.5 . .
C116 C147 H40 109.5 . .
C116 C147 H41 109.5 . .
H40 C147 H41 109.5 . .
C116 C147 H42 109.5 . .
H40 C147 H42 109.5 . .
H41 C147 H42 109.5 . .
C116 C148 H43 109.5 . .
C116 C148 H44 109.5 . .
H43 C148 H44 109.5 . .
C116 C148 H45 109.5 . .
H43 C148 H45 109.5 . .
H44 C148 H45 109.5 . .
C125 C151 H133 109.5 . .
C125 C151 H134 109.5 . .
H133 C151 H134 109.5 . .
C125 C151 H135 109.5 . .
H133 C151 H135 109.5 . .
H134 C151 H135 109.5 . .
C124 C152 H103 109.5 . .
C124 C152 H104 109.5 . .
H103 C152 H104 109.5 . .
C124 C152 H105 109.5 . .
H103 C152 H105 109.5 . .
H104 C152 H105 109.5 . .
C130 C153 H106 109.5 . .
C130 C153 H107 109.5 . .
H106 C153 H107 109.5 . .
C130 C153 H108 109.5 . .
H106 C153 H108 109.5 . .
H107 C153 H108 109.5 . .
C124 C156 H109 109.5 . .
C124 C156 H110 109.5 . .
H109 C156 H110 109.5 . .
C124 C156 H111 109.5 . .
H109 C156 H111 109.5 . .
H110 C156 H111 109.5 . .
C124 C158 H112 109.5 . .
C124 C158 H113 109.5 . .
H112 C158 H113 109.5 . .
C124 C158 H114 109.5 . .
H112 C158 H114 109.5 . .
H113 C158 H114 109.5 . .
C130 C159 H115 109.5 . .
C130 C159 H116 109.5 . .
H115 C159 H116 109.5 . .
C130 C159 H117 109.5 . .
H115 C159 H117 109.5 . .
H116 C159 H117 109.5 . .
C174 C173 C177 126.7(10) . .
C174 C173 H136 105.6 . .
C177 C173 H136 105.6 . .
C174 C173 H137 105.6 . .
C177 C173 H137 105.6 . .
H136 C173 H137 106.1 . .
C173 C174 H138 109.5 . .
C173 C174 H139 109.5 . .
H138 C174 H139 109.5 . .
C173 C174 H140 109.5 . .
H138 C174 H140 109.5 . .
H139 C174 H140 109.5 . .
C179 C180 H141 109.5 . .
C179 C180 H142 109.5 . .
H141 C180 H142 109.5 . .
C179 C180 H143 109.5 . .
H141 C180 H143 109.5 . .
H142 C180 H143 109.5 . .
C178 C179 C180 137.9(16) . .
C178 C179 H144 102.6 . .
C180 C179 H144 102.6 . .
C178 C179 H145 102.6 . .
C180 C179 H145 102.6 . .
H144 C179 H145 105.0 . .
C178 C177 C173 126.9(11) . .
C178 C177 H146 105.6 . .
C173 C177 H146 105.6 . .
C178 C177 H147 105.6 . .
C173 C177 H147 105.6 . .
H146 C177 H147 106.1 . .
C179 C178 C177 134.0(16) . .
C179 C178 H148 103.7 . .
C177 C178 H148 103.7 . .
C179 C178 H149 103.7 . .
C177 C178 H149 103.7 . .
H148 C178 H149 105.4 . .
C117 C157 C163 120.0 . .
C117 C157 C135 114.7(5) . .
C163 C157 C135 124.6(5) . .
C114 C117 C157 120.0 . .
C114 C117 H21 120.0 . .
C157 C117 H21 120.0 . .
C117 C114 C149 120.0 . .
C117 C114 C188 122.4(5) . .
C149 C114 C188 116.6(5) . .
C162 C149 C114 120.0 . .
C162 C149 H22 120.0 . .
C114 C149 H22 120.0 . .
C163 C162 C149 120.0 . .
C163 C162 C164 120.6(6) . .
C149 C162 C164 119.1(6) . .
C162 C163 C157 120.0 . .
C162 C163 H23 120.0 . .
C157 C163 H23 120.0 . .
C184 C186 H46 109.5 . .
C184 C186 H47 109.5 . .
H46 C186 H47 109.5 . .
C184 C186 H48 109.5 . .
H46 C186 H48 109.5 . .
H47 C186 H48 109.5 . .
C184 C187 H49 109.5 . .
C184 C187 H50 109.5 . .
H49 C187 H50 109.5 . .
C184 C187 H51 109.5 . .
H49 C187 H51 109.5 . .
H50 C187 H51 109.5 . .
C184 C185 H52 109.5 . .
C184 C185 H53 109.5 . .
H52 C185 H53 109.5 . .
C184 C185 H54 109.5 . .
H52 C185 H54 109.5 . .
H53 C185 H54 109.5 . .
C186 C184 C187 107.9(9) . .
C186 C184 C185 108.0(7) . .
C187 C184 C185 106.8(8) . .
C186 C184 C95 104.3(9) . .
C187 C184 C95 117.8(9) . .
C185 C184 C95 111.7(9) . .
C164 C166 H55 109.5 . .
C164 C166 H56 109.5 . .
H55 C166 H56 109.5 . .
C164 C166 H57 109.5 . .
H55 C166 H57 109.5 . .
H56 C166 H57 109.5 . .
C166 C164 C175 114.2(18) . .
C166 C164 C165 105.0(14) . .
C175 C164 C165 108.5(14) . .
C166 C164 C162 104.2(13) . .
C175 C164 C162 113.1(10) . .
C165 C164 C162 111.4(12) . .
C164 C165 H58 109.5 . .
C164 C165 H59 109.5 . .
H58 C165 H59 109.5 . .
C164 C165 H60 109.5 . .
H58 C165 H60 109.5 . .
H59 C165 H60 109.5 . .
C164 C175 H61 109.5 . .
C164 C175 H62 109.5 . .
H61 C175 H62 109.5 . .
C164 C175 H63 109.5 . .
H61 C175 H63 109.5 . .
H62 C175 H63 109.5 . .
C169 C161 H64 109.5 . .
C169 C161 H65 109.5 . .
H64 C161 H65 109.5 . .
C169 C161 H66 109.5 . .
H64 C161 H66 109.5 . .
H65 C161 H66 109.5 . .
C169 C170 H67 109.5 . .
C169 C170 H68 109.5 . .
H67 C170 H68 109.5 . .
C169 C170 H69 109.5 . .
H67 C170 H69 109.5 . .
H68 C170 H69 109.5 . .
C169 C171 H70 109.5 . .
C169 C171 H71 109.5 . .
H70 C171 H71 109.5 . .
C169 C171 H72 109.5 . .
H70 C171 H72 109.5 . .
H71 C171 H72 109.5 . .
C169 C181 H73 109.5 . .
C169 C181 H74 109.5 . .
H73 C181 H74 109.5 . .
C169 C181 H75 109.5 . .
H73 C181 H75 109.5 . .
H74 C181 H75 109.5 . .
C169 C182 H76 109.5 . .
C169 C182 H77 109.5 . .
H76 C182 H77 109.5 . .
C169 C182 H78 109.5 . .
H76 C182 H78 109.5 . .
H77 C182 H78 109.5 . .
C169 C183 H79 109.5 . .
C169 C183 H80 109.5 . .
H79 C183 H80 109.5 . .
C169 C183 H81 109.5 . .
H79 C183 H81 109.5 . .
H80 C183 H81 109.5 . .
C188 C189 H82 109.5 . .
C188 C189 H83 109.5 . .
H82 C189 H83 109.5 . .
C188 C189 H84 109.5 . .
H82 C189 H84 109.5 . .
H83 C189 H84 109.5 . .
C155 C188 C155 89.9(17) 2_565 .
C155 C188 C189 108.7(9) 2_565 .
C155 C188 C189 108.7(9) . .
C155 C188 C114 121.6(11) 2_565 .
C155 C188 C114 114.4(10) . .
C189 C188 C114 111.4(7) . .
C188 C155 C155 45.0(8) . 2_565
C188 C155 H85 109.5 . .
C155 C155 H85 154.5 2_565 .
C188 C155 H86 109.5 . .
C155 C155 H86 84.4 2_565 .
H85 C155 H86 109.5 . .
C188 C155 H87 109.5 . .
C155 C155 H87 84.4 2_565 .
H85 C155 H87 109.5 . .
H86 C155 H87 109.5 . .

loop_
_geom_bond_atom_site_label_1
_geom_bond_atom_site_label_2
_geom_bond_distance
_geom_bond_site_symmetry_2
Ni1 N5 1.911(4) .
Ni1 N5 1.911(4) 2_565
Ni1 N6 1.915(4) .
Ni1 N6 1.915(4) 2_565
Ni2 N2 1.914(4) 2_565
Ni2 N2 1.914(4) .
Ni2 N1 1.927(4) .
Ni2 N1 1.927(4) 2_565
Ni3 N3 1.922(5) .
Ni3 N3 1.922(5) 2_565
Ni3 N4 1.932(6) 2_565
Ni3 N4 1.932(6) .
N5 C64 1.378(6) .
N5 C52 1.380(6) .
N1 C60 1.350(6) .
N1 C67 1.388(6) .
C45 C70 1.521(8) .
C45 C70 1.521(8) 2_565
C45 C85 1.526(10) .
C45 C50 1.542(8) .
C46 C50 1.393(9) .
C46 C54 1.399(8) .
C46 H1 0.9500 .
N2 C109 1.364(6) .
N2 C53 1.380(6) .
N6 C58 1.366(6) .
N6 C87 1.386(6) .
C49 C53 1.390(6) .
C49 C53 1.390(6) 2_565
C49 C56 1.503(9) .
C50 C98 1.378(9) .
C51 C71 1.404(10) .
C51 C58 1.429(6) .
C51 C58 1.429(6) 2_565
C52 C57 1.389(5) .
C52 C73 1.414(7) .
C53 C81 1.419(7) .
C54 C61 1.391(10) .
C54 C69 1.529(8) .
N3 C79 1.362(7) .
N3 C112 1.392(8) .
C56 C98 1.387(8) .
C56 C61 1.388(9) .
C57 C52 1.389(5) 2_565
C57 C59 1.493(9) .
C58 C104 1.427(6) .
C59 C142 1.352(11) .
C59 C128 1.380(11) .
C60 C66 1.434(6) .
C60 C75 1.438(7) .
C61 H2 0.9500 .
C62 C74 1.391(7) .
C62 C91 1.397(8) .
C62 C76 1.486(6) .
N4 C106 1.371(11) .
N4 C118 1.380(8) .
C64 C76 1.403(7) .
C64 C101 1.422(7) .
C65 C105 1.370(11) .
C65 C95 1.378(12) .
C65 H3 0.9500 .
C66 C68 1.398(11) .
C66 C60 1.434(6) 2_565
C67 C90 1.384(7) .
C67 C82 1.423(7) .
C68 C72 1.422(7) 2_565
C68 C72 1.422(7) .
C69 C126 1.528(12) .
C69 C103 1.546(7) .
C69 C103 1.546(7) 2_565
C70 H88 0.9800 .
C70 H89 0.9800 .
C70 H90 0.9800 .
C71 C94 1.418(7) 2_565
C71 C94 1.418(7) .
C72 N7 1.153(8) .
C73 C101 1.350(7) .
C73 H24 0.9500 .
C74 C86 1.405(7) .
C74 H25 0.9500 .
C75 C82 1.351(7) .
C75 H4 0.9500 .
C76 C87 1.385(7) .
C77 N9 1.140(8) .
C77 C83 1.432(8) .
C78 C127 1.509(10) .
C78 C132 1.526(11) .
C78 C119 1.534(9) .
C78 C86 1.543(8) .
C79 C97 1.422(7) .
C79 C108 1.439(8) .
C81 C115 1.346(8) .
C81 H5 0.9500 .
C82 H6 0.9500 .
C83 C97 1.383(12) .
C83 C77 1.432(8) 2_565
C84 C88 1.378(8) .
C84 C92 1.401(7) .
C84 C90 1.492(7) .
C85 H91 0.9800 .
C85 H92 0.9800 .
C85 H93 0.9800 .
C86 C110 1.385(8) .
C87 C100 1.412(7) .
C88 C99 1.396(8) .
C88 H7 0.9500 .
N8 C94 1.157(8) .
C90 C109 1.409(7) .
C91 C96 1.380(8) .
C91 H26 0.9500 .
C92 C107 1.402(7) .
C92 H8 0.9500 .
C95 C142 1.377(11) .
C95 C184 1.585(14) .
C96 C110 1.398(9) .
C96 C169 1.537(9) .
C97 C79 1.422(7) 2_565
C98 H9 0.9500 .
C99 C120 1.385(9) .
C99 C125 1.538(10) .
C100 C104 1.357(8) .
C100 H27 0.9500 .
C101 H28 0.9500 .
C102 C111 1.386(11) .
C102 C122 1.402(11) .
C102 C124 1.528(8) .
C103 H94 0.9800 .
C103 H95 0.9800 .
C103 H96 0.9800 .
C104 H29 0.9500 .
C105 C128 1.387(10) .
C105 C116 1.530(12) .
C106 C133 1.380(11) .
C106 C139 1.446(9) .
C107 C120 1.377(8) .
C107 C134 1.537(8) .
C108 C113 1.366(9) .
C108 H10 0.9500 .
C109 C115 1.422(8) .
C110 H30 0.9500 .
C111 C129 1.409(10) .
C111 H11 0.9500 .
C112 C133 1.387(8) .
C112 C113 1.401(9) .
C113 H12 0.9500 .
C115 H13 0.9500 .
C116 C148 1.513(15) .
C116 C147 1.523(10) .
C116 C147 1.524(10) 2_565
C118 C135 1.386(11) .
C118 C143 1.446(15) .
C119 H31 0.9800 .
C119 H32 0.9800 .
C119 H33 0.9800 .
C120 H14 0.9500 .
C169 C182 1.41(2) .
C169 C161 1.453(18) .
C169 C171 1.46(2) .
C169 C183 1.63(3) .
C169 C170 1.66(2) .
C169 C181 1.68(3) .
C122 C138 1.384(9) .
C122 H15 0.9500 .
C123 C134 1.533(9) .
C123 H118 0.9800 .
C123 H119 0.9800 .
C123 H120 0.9800 .
C124 C158 1.462(13) .
C124 C156 1.472(13) .
C124 C152 1.673(17) .
C125 C151 1.491(14) .
C125 C145 1.537(11) .
C125 C141 1.557(17) .
C126 H97 0.9800 .
C126 H98 0.9800 .
C126 H99 0.9800 .
C127 H34 0.9800 .
C127 H35 0.9800 .
C127 H36 0.9800 .
C128 H16 0.9500 .
C129 C137 1.396(12) .
C129 C130 1.501(12) .
C130 C131 1.521(14) .
C130 C153 1.553(12) .
C130 C159 1.588(16) .
C131 H100 0.9800 .
C131 H101 0.9800 .
C131 H102 0.9800 .
C132 H37 0.9800 .
C132 H38 0.9800 .
C132 H39 0.9800 .
C133 C138 1.498(10) .
C134 C136 1.524(9) .
C134 C146 1.546(13) .
C135 C118 1.386(11) 2_565
C135 C157 1.529(9) .
C136 H121 0.9800 .
C136 H122 0.9800 .
C136 H123 0.9800 .
C137 C138 1.378(11) .
C137 H17 0.9500 .
C139 C143 1.312(17) .
C139 H18 0.9500 .
C141 H124 0.9800 .
C141 H125 0.9800 .
C141 H126 0.9800 .
C142 H19 0.9500 .
C143 H20 0.9500 .
C145 H127 0.9800 .
C145 H128 0.9800 .
C145 H129 0.9800 .
C146 H130 0.9800 .
C146 H131 0.9800 .
C146 H132 0.9800 .
C147 H40 0.9800 .
C147 H41 0.9800 .
C147 H42 0.9800 .
C148 H43 0.9800 .
C148 H44 0.9800 .
C148 H45 0.9800 .
C151 H133 0.9800 .
C151 H134 0.9800 .
C151 H135 0.9800 .
C152 H103 0.9800 .
C152 H104 0.9800 .
C152 H105 0.9800 .
C153 H106 0.9800 .
C153 H107 0.9800 .
C153 H108 0.9800 .
C156 H109 0.9800 .
C156 H110 0.9800 .
C156 H111 0.9800 .
C158 H112 0.9800 .
C158 H113 0.9800 .
C158 H114 0.9800 .
C159 H115 0.9800 .
C159 H116 0.9800 .
C159 H117 0.9800 .
C173 C174 1.216(11) .
C173 C177 1.264(10) .
C173 H136 0.9900 .
C173 H137 0.9900 .
C174 H138 0.9800 .
C174 H139 0.9800 .
C174 H140 0.9800 .
C180 C179 1.230(13) .
C180 H141 0.9800 .
C180 H142 0.9800 .
C180 H143 0.9800 .
C179 C178 1.181(16) .
C179 H144 0.9900 .
C179 H145 0.9900 .
C177 C178 1.249(12) .
C177 H146 0.9900 .
C177 H147 0.9900 .
C178 H148 0.9900 .
C178 H149 0.9900 .
C157 C117 1.3900 .
C157 C163 1.3900 .
C117 C114 1.3900 .
C117 H21 0.9500 .
C114 C149 1.3900 .
C114 C188 1.553(11) .
C149 C162 1.3900 .
C149 H22 0.9500 .
C162 C163 1.3900 .
C162 C164 1.562(16) .
C163 H23 0.9500 .
C186 C184 1.515(12) .
C186 H46 0.9800 .
C186 H47 0.9800 .
C186 H48 0.9800 .
C187 C184 1.521(13) .
C187 H49 0.9800 .
C187 H50 0.9800 .
C187 H51 0.9800 .
C185 C184 1.525(12) .
C185 H52 0.9800 .
C185 H53 0.9800 .
C185 H54 0.9800 .
C166 C164 1.52(3) .
C166 H55 0.9800 .
C166 H56 0.9800 .
C166 H57 0.9800 .
C164 C175 1.52(2) .
C164 C165 1.56(2) .
C165 H58 0.9800 .
C165 H59 0.9800 .
C165 H60 0.9800 .
C175 H61 0.9800 .
C175 H62 0.9800 .
C175 H63 0.9800 .
C161 H64 0.9800 .
C161 H65 0.9800 .
C161 H66 0.9800 .
C170 H67 0.9800 .
C170 H68 0.9800 .
C170 H69 0.9800 .
C171 H70 0.9800 .
C171 H71 0.9800 .
C171 H72 0.9800 .
C181 H73 0.9800 .
C181 H74 0.9800 .
C181 H75 0.9800 .
C182 H76 0.9800 .
C182 H77 0.9800 .
C182 H78 0.9800 .
C183 H79 0.9800 .
C183 H80 0.9800 .
C183 H81 0.9800 .
C189 C188 1.518(16) .
C189 H82 0.9800 .
C189 H83 0.9800 .
C189 H84 0.9800 .
C188 C155 1.424(16) 2_565
C188 C155 1.424(16) .
C155 C155 2.01(4) 2_565
C155 H85 0.9800 .
C155 H86 0.9800 .
C155 H87 0.9800 .

loop_
_geom_torsion_atom_site_label_1
_geom_torsion_atom_site_label_2
_geom_torsion_atom_site_label_3
_geom_torsion_atom_site_label_4
_geom_torsion
_geom_torsion_site_symmetry_1
_geom_torsion_site_symmetry_4
C54 C46 C50 C98 0.000(1) . .
C54 C46 C50 C45 180.000(1) . .
C70 C45 C50 C98 -59.3(5) . .
C70 C45 C50 C98 59.3(5) 2_565 .
C85 C45 C50 C98 180.000(1) . .
C70 C45 C50 C46 120.7(5) . .
C70 C45 C50 C46 -120.7(5) 2_565 .
C85 C45 C50 C46 0.000(1) . .
C64 N5 C52 C57 167.3(5) . .
Ni1 N5 C52 C57 -12.5(7) . .
C64 N5 C52 C73 -3.0(5) . .
Ni1 N5 C52 C73 177.1(3) . .
C109 N2 C53 C49 170.2(4) . .
Ni2 N2 C53 C49 -8.5(6) . .
C109 N2 C53 C81 -3.1(5) . .
Ni2 N2 C53 C81 178.1(3) . .
C53 C49 C53 N2 -5.0(9) 2_565 .
C56 C49 C53 N2 179.9(4) . .
C53 C49 C53 C81 167.4(4) 2_565 .
C56 C49 C53 C81 -7.6(7) . .
C50 C46 C54 C61 0.000(1) . .
C50 C46 C54 C69 180.000(1) . .
C53 C49 C56 C98 -92.4(4) . .
C53 C49 C56 C98 92.4(4) 2_565 .
C53 C49 C56 C61 87.6(4) . .
C53 C49 C56 C61 -87.6(4) 2_565 .
N5 C52 C57 C52 -6.1(10) . 2_565
C73 C52 C57 C52 162.8(4) . 2_565
N5 C52 C57 C59 -176.7(5) . .
C73 C52 C57 C59 -7.9(8) . .
C87 N6 C58 C104 -1.7(4) . .
Ni1 N6 C58 C104 172.1(3) . .
C87 N6 C58 C51 -172.3(4) . .
Ni1 N6 C58 C51 1.5(6) . .
C71 C51 C58 N6 -160.6(5) . .
C58 C51 C58 N6 23.7(8) 2_565 .
C71 C51 C58 C104 30.2(8) . .
C58 C51 C58 C104 -145.5(4) 2_565 .
C52 C57 C59 C142 94.5(5) 2_565 .
C52 C57 C59 C142 -94.5(5) . .
C52 C57 C59 C128 -85.5(5) 2_565 .
C52 C57 C59 C128 85.5(5) . .
C67 N1 C60 C66 -177.1(4) . .
Ni2 N1 C60 C66 1.5(6) . .
C67 N1 C60 C75 -2.5(4) . .
Ni2 N1 C60 C75 176.1(3) . .
C98 C56 C61 C54 0.000(2) . .
C49 C56 C61 C54 180.000(1) . .
C46 C54 C61 C56 0.000(2) . .
C69 C54 C61 C56 180.000(1) . .
C52 N5 C64 C76 174.8(4) . .
Ni1 N5 C64 C76 -5.3(7) . .
C52 N5 C64 C101 0.7(5) . .
Ni1 N5 C64 C101 -179.5(3) . .
N1 C60 C66 C68 -156.5(5) . .
C75 C60 C66 C68 29.7(8) . .
N1 C60 C66 C60 25.7(8) . 2_565
C75 C60 C66 C60 -148.2(4) . 2_565
C60 N1 C67 C90 -165.7(4) . .
Ni2 N1 C67 C90 15.7(6) . .
C60 N1 C67 C82 4.2(4) . .
Ni2 N1 C67 C82 -174.4(3) . .
C60 C66 C68 C72 3.9(9) . 2_565
C60 C66 C68 C72 -178.4(5) 2_565 2_565
C60 C66 C68 C72 178.4(5) . .
C60 C66 C68 C72 -3.9(9) 2_565 .
C61 C54 C69 C126 180.000(2) . .
C46 C54 C69 C126 0.000(2) . .
C61 C54 C69 C103 -59.7(4) . .
C46 C54 C69 C103 120.3(4) . .
C61 C54 C69 C103 59.7(4) . 2_565
C46 C54 C69 C103 -120.3(4) . 2_565
C58 C51 C71 C94 1.8(9) . 2_565
C58 C51 C71 C94 177.4(5) 2_565 2_565
C58 C51 C71 C94 -177.4(5) . .
C58 C51 C71 C94 -1.8(9) 2_565 .
N5 C52 C73 C101 4.4(6) . .
C57 C52 C73 C101 -165.7(5) . .
C91 C62 C74 C86 1.9(7) . .
C76 C62 C74 C86 -179.5(4) . .
N1 C60 C75 C82 -0.2(5) . .
C66 C60 C75 C82 174.4(4) . .
N5 C64 C76 C87 -13.6(7) . .
C101 C64 C76 C87 159.8(5) . .
N5 C64 C76 C62 168.9(4) . .
C101 C64 C76 C62 -17.8(7) . .
C74 C62 C76 C87 118.0(5) . .
C91 C62 C76 C87 -63.4(6) . .
C74 C62 C76 C64 -64.4(6) . .
C91 C62 C76 C64 114.1(6) . .
C112 N3 C79 C97 -179.4(5) . .
Ni3 N3 C79 C97 -1.4(7) . .
C112 N3 C79 C108 -1.9(5) . .
Ni3 N3 C79 C108 176.1(3) . .
N2 C53 C81 C115 3.6(6) . .
C49 C53 C81 C115 -169.8(5) . .
C60 C75 C82 C67 2.8(5) . .
C90 C67 C82 C75 165.5(4) . .
N1 C67 C82 C75 -4.4(5) . .
C62 C74 C86 C110 -0.6(7) . .
C62 C74 C86 C78 178.8(5) . .
C127 C78 C86 C110 -134.6(6) . .
C132 C78 C86 C110 106.1(7) . .
C119 C78 C86 C110 -16.2(9) . .
C127 C78 C86 C74 46.1(7) . .
C132 C78 C86 C74 -73.2(7) . .
C119 C78 C86 C74 164.5(6) . .
C64 C76 C87 N6 8.5(7) . .
C62 C76 C87 N6 -174.0(4) . .
C64 C76 C87 C100 -164.8(5) . .
C62 C76 C87 C100 12.7(7) . .
C58 N6 C87 C76 -171.2(4) . .
Ni1 N6 C87 C76 14.9(6) . .
C58 N6 C87 C100 3.1(5) . .
Ni1 N6 C87 C100 -170.8(3) . .
C92 C84 C88 C99 0.7(9) . .
C90 C84 C88 C99 -176.9(6) . .
N1 C67 C90 C109 3.8(6) . .
C82 C67 C90 C109 -164.6(4) . .
N1 C67 C90 C84 178.9(4) . .
C82 C67 C90 C84 10.5(6) . .
C88 C84 C90 C67 -78.6(6) . .
C92 C84 C90 C67 103.7(6) . .
C88 C84 C90 C109 96.6(6) . .
C92 C84 C90 C109 -81.0(6) . .
C74 C62 C91 C96 -2.0(8) . .
C76 C62 C91 C96 179.4(5) . .
C88 C84 C92 C107 0.0(8) . .
C90 C84 C92 C107 177.7(5) . .
C105 C65 C95 C142 0.000(4) . .
C105 C65 C95 C184 159.8(5) . .
C62 C91 C96 C110 0.8(9) . .
C62 C91 C96 C169 -178.8(7) . .
C77 C83 C97 C79 6.7(10) . .
C77 C83 C97 C79 174.4(6) 2_565 .
C77 C83 C97 C79 -174.4(6) . 2_565
C77 C83 C97 C79 -6.7(10) 2_565 2_565
N3 C79 C97 C83 -151.9(6) . .
C108 C79 C97 C83 30.9(9) . .
N3 C79 C97 C79 29.1(8) . 2_565
C108 C79 C97 C79 -148.1(4) . 2_565
C46 C50 C98 C56 0.000(1) . .
C45 C50 C98 C56 180.000(1) . .
C61 C56 C98 C50 0.000(2) . .
C49 C56 C98 C50 180.000(1) . .
C84 C88 C99 C120 -1.0(10) . .
C84 C88 C99 C125 179.9(7) . .
C76 C87 C100 C104 170.8(4) . .
N6 C87 C100 C104 -3.4(6) . .
C52 C73 C101 C64 -3.8(6) . .
N5 C64 C101 C73 2.0(6) . .
C76 C64 C101 C73 -172.1(5) . .
C87 C100 C104 C58 2.2(6) . .
N6 C58 C104 C100 -0.4(5) . .
C51 C58 C104 C100 170.1(5) . .
C95 C65 C105 C128 0.000(4) . .
C95 C65 C105 C116 180.000(4) . .
C118 N4 C106 C133 173.3(6) . .
Ni3 N4 C106 C133 -5.0(9) . .
C118 N4 C106 C139 -1.3(7) . .
Ni3 N4 C106 C139 -179.7(5) . .
C84 C92 C107 C120 -0.4(8) . .
C84 C92 C107 C134 179.9(5) . .
N3 C79 C108 C113 -0.1(6) . .
C97 C79 C108 C113 177.4(5) . .
C53 N2 C109 C90 176.6(4) . .
Ni2 N2 C109 C90 -4.6(6) . .
C53 N2 C109 C115 1.6(5) . .
Ni2 N2 C109 C115 -179.7(3) . .
C67 C90 C109 N2 -9.7(7) . .
C84 C90 C109 N2 175.2(4) . .
C67 C90 C109 C115 164.8(5) . .
C84 C90 C109 C115 -10.4(7) . .
C74 C86 C110 C96 -0.7(9) . .
C78 C86 C110 C96 180.0(6) . .
C91 C96 C110 C86 0.6(10) . .
C169 C96 C110 C86 -179.8(7) . .
C122 C102 C111 C129 -1.7(11) . .
C124 C102 C111 C129 -178.3(8) . .
C79 N3 C112 C133 -167.6(5) . .
Ni3 N3 C112 C133 14.3(7) . .
C79 N3 C112 C113 3.2(6) . .
Ni3 N3 C112 C113 -174.8(3) . .
C79 C108 C113 C112 2.1(6) . .
C133 C112 C113 C108 167.4(5) . .
N3 C112 C113 C108 -3.4(6) . .
C53 C81 C115 C109 -2.5(6) . .
N2 C109 C115 C81 0.6(6) . .
C90 C109 C115 C81 -174.5(5) . .
C65 C105 C116 C148 0.000(5) . .
C128 C105 C116 C148 180.000(4) . .
C65 C105 C116 C147 -120.3(6) . .
C128 C105 C116 C147 59.7(6) . .
C65 C105 C116 C147 120.3(6) . 2_565
C128 C105 C116 C147 -59.7(6) . 2_565
C106 N4 C118 C135 172.6(7) . .
Ni3 N4 C118 C135 -9.1(9) . .
C106 N4 C118 C143 0.3(7) . .
Ni3 N4 C118 C143 178.6(4) . .
C92 C107 C120 C99 0.1(9) . .
C134 C107 C120 C99 179.8(6) . .
C88 C99 C120 C107 0.6(10) . .
C125 C99 C120 C107 179.7(8) . .
C91 C96 C169 C182 169.3(19) . .
C110 C96 C169 C182 -10(2) . .
C91 C96 C169 C161 -2(2) . .
C110 C96 C169 C161 178.4(17) . .
C91 C96 C169 C171 -135.4(16) . .
C110 C96 C169 C171 45.0(18) . .
C91 C96 C169 C183 47.5(17) . .
C110 C96 C169 C183 -132.1(15) . .
C91 C96 C169 C170 113.6(9) . .
C110 C96 C169 C170 -66.0(10) . .
C91 C96 C169 C181 -66.3(13) . .
C110 C96 C169 C181 114.1(12) . .
C111 C102 C122 C138 1.6(11) . .
C124 C102 C122 C138 178.3(7) . .
C111 C102 C124 C158 117.9(12) . .
C122 C102 C124 C158 -58.5(13) . .
C111 C102 C124 C156 -16.8(13) . .
C122 C102 C124 C156 166.8(9) . .
C111 C102 C124 C152 -127.0(8) . .
C122 C102 C124 C152 56.5(9) . .
C120 C99 C125 C151 117.2(8) . .
C88 C99 C125 C151 -63.7(11) . .
C120 C99 C125 C145 -9.3(13) . .
C88 C99 C125 C145 169.8(8) . .
C120 C99 C125 C141 -123.0(8) . .
C88 C99 C125 C141 56.1(9) . .
C142 C59 C128 C105 0.000(3) . .
C57 C59 C128 C105 180.000(3) . .
C65 C105 C128 C59 0.000(4) . .
C116 C105 C128 C59 180.000(2) . .
C102 C111 C129 C137 1.2(13) . .
C102 C111 C129 C130 177.6(8) . .
C137 C129 C130 C131 -173.9(8) . .
C111 C129 C130 C131 9.7(13) . .
C137 C129 C130 C153 -54.4(12) . .
C111 C129 C130 C153 129.2(9) . .
C137 C129 C130 C159 65.3(9) . .
C111 C129 C130 C159 -111.2(10) . .
N4 C106 C133 C112 -8.0(10) . .
C139 C106 C133 C112 165.7(7) . .
N4 C106 C133 C138 178.5(6) . .
C139 C106 C133 C138 -7.7(10) . .
N3 C112 C133 C106 3.3(9) . .
C113 C112 C133 C106 -166.3(6) . .
N3 C112 C133 C138 176.7(5) . .
C113 C112 C133 C138 7.2(9) . .
C120 C107 C134 C136 3.4(9) . .
C92 C107 C134 C136 -176.9(6) . .
C120 C107 C134 C123 124.4(7) . .
C92 C107 C134 C123 -55.9(8) . .
C120 C107 C134 C146 -118.3(7) . .
C92 C107 C134 C146 61.4(7) . .
N4 C118 C135 C118 -8.5(13) . 2_565
C143 C118 C135 C118 162.6(6) . 2_565
N4 C118 C135 C157 175.1(6) . .
C143 C118 C135 C157 -13.8(10) . .
C111 C129 C137 C138 -0.5(13) . .
C130 C129 C137 C138 -177.2(8) . .
C129 C137 C138 C122 0.5(13) . .
C129 C137 C138 C133 180.0(7) . .
C102 C122 C138 C137 -1.1(12) . .
C102 C122 C138 C133 179.4(6) . .
C106 C133 C138 C137 -90.9(8) . .
C112 C133 C138 C137 95.4(8) . .
C106 C133 C138 C122 88.6(8) . .
C112 C133 C138 C122 -85.1(8) . .
N4 C106 C139 C143 2.0(8) . .
C133 C106 C139 C143 -172.7(7) . .
C128 C59 C142 C95 0.000(4) . .
C57 C59 C142 C95 180.000(3) . .
C65 C95 C142 C59 0.000(3) . .
C184 C95 C142 C59 -160.6(5) . .
C106 C139 C143 C118 -1.7(9) . .
N4 C118 C143 C139 1.0(8) . .
C135 C118 C143 C139 -171.5(7) . .
C174 C173 C177 C178 25(3) . .
C180 C179 C178 C177 46(6) . .
C173 C177 C178 C179 153(2) . .
C118 C135 C157 C117 68.7(12) 2_565 .
C118 C135 C157 C117 -115.6(7) . .
C118 C135 C157 C163 -101.4(11) 2_565 .
C118 C135 C157 C163 74.3(9) . .
C163 C157 C117 C114 0.0 . .
C135 C157 C117 C114 -170.6(7) . .
C157 C117 C114 C149 0.0 . .
C157 C117 C114 C188 -168.3(13) . .
C117 C114 C149 C162 0.0 . .
C188 C114 C149 C162 169.0(12) . .
C114 C149 C162 C163 0.0 . .
C114 C149 C162 C164 -173.4(13) . .
C149 C162 C163 C157 0.0 . .
C164 C162 C163 C157 173.3(13) . .
C117 C157 C163 C162 0.0 . .
C135 C157 C163 C162 169.6(8) . .
C142 C95 C184 C186 -63.7(8) . .
C65 C95 C184 C186 136.3(6) . .
C142 C95 C184 C187 55.9(9) . .
C65 C95 C184 C187 -104.2(8) . .
C142 C95 C184 C185 180.0(6) . .
C65 C95 C184 C185 19.9(9) . .
C163 C162 C164 C166 126.3(14) . .
C149 C162 C164 C166 -60.3(18) . .
C163 C162 C164 C175 2(2) . .
C149 C162 C164 C175 175.1(14) . .
C163 C162 C164 C165 -120.9(10) . .
C149 C162 C164 C165 52.5(15) . .
C117 C114 C188 C155 -120.4(12) . 2_565
C149 C114 C188 C155 70.9(14) . 2_565
C117 C114 C188 C155 133.5(11) . .
C149 C114 C188 C155 -35.2(14) . .
C117 C114 C188 C189 9.7(9) . .
C149 C114 C188 C189 -159.0(6) . .
C189 C188 C155 C155 -109.8(11) . 2_565
C114 C188 C155 C155 125.0(14) . 2_565
